data_1557652
loop_
_publ_author_name
'Latendresse, Trevor P.'
'Vieru, Veacheslav'
'Upadhyay, Apoorva'
'Bhuvanesh, Nattamai S.'
'Chibotaru, Liviu F.'
'Nippe, Michael'

_publ_section_title
;
 Trends in trigonal prismatic Ln-[1]ferrocenophane complexes and discovery
 of a Ho3+ single-molecule magnet
;
_journal_issue 15
_journal_name_full 'Chemical Science'
_journal_page_first 3936
_journal_page_last 3951
_journal_paper_doi 10.1039/D0SC01197E
_journal_volume 11
_journal_year 2020
_chemical_formula_moiety 'C38 H40 Fe3 Li2 Lu O2, C16 H32 Li O4'
_chemical_formula_sum 'C54 H72 Fe3 Li3 Lu O6'
_chemical_formula_weight 1180.45
_space_group_crystal_system monoclinic
_space_group_IT_number 14
_space_group_name_Hall '-P 2ybc'
_space_group_name_H-M_alt 'P 1 21/c 1'
_atom_sites_solution_hydrogens geom
_atom_sites_solution_primary direct
_audit_creation_date 2018-10-24
_audit_creation_method
;
Olex2 1.2
(compiled 2018.05.29 svn.r3508 for OlexSys, GUI svn.r5506)
;
_audit_update_record
;
2020-02-27 deposited with the CCDC.	2020-03-24 downloaded from the CCDC.
;
_cell_angle_alpha 90
_cell_angle_beta 92.282(4)
_cell_angle_gamma 90
_cell_formula_units_Z 8
_cell_length_a 11.4149(16)
_cell_length_b 63.246(9)
_cell_length_c 13.7430(19)
_cell_measurement_reflns_used 9833
_cell_measurement_temperature 110.0
_cell_measurement_theta_max 30.276
_cell_measurement_theta_min 2.405
_cell_volume 9914(2)
_computing_cell_refinement 'SAINT v8.37A (Bruker, 2015)'
_computing_data_reduction 'SAINT v8.37A (Bruker, 2015)'
_computing_molecular_graphics 'Olex2 (Dolomanov et al., 2009)'
_computing_publication_material 'Olex2 (Dolomanov et al., 2009)'
_computing_structure_refinement 'XL (Sheldrick, 2008)'
_computing_structure_solution 'ShelXT (Sheldrick, 2015)'
_diffrn_ambient_temperature 110.0
_diffrn_detector 'Bruker APEX2 area detector'
_diffrn_detector_area_resol_mean 7.9
_diffrn_detector_type 'CCD area detector'
_diffrn_measured_fraction_theta_full 0.906
_diffrn_measured_fraction_theta_max 0.906
_diffrn_measurement_device 'three-circle diffractometer'
_diffrn_measurement_device_type 'Bruker APEX-II CCD'
_diffrn_measurement_method '\f and \w scans'
_diffrn_radiation_monochromator 'mirror optics'
_diffrn_radiation_probe x-ray
_diffrn_radiation_type MoK\a
_diffrn_radiation_wavelength 0.71073
_diffrn_reflns_av_R_equivalents 0.0624
_diffrn_reflns_av_unetI/netI 0.0459
_diffrn_reflns_Laue_measured_fraction_full 0.906
_diffrn_reflns_Laue_measured_fraction_max 0.906
_diffrn_reflns_limit_h_max 13
_diffrn_reflns_limit_h_min -13
_diffrn_reflns_limit_k_max 75
_diffrn_reflns_limit_k_min -75
_diffrn_reflns_limit_l_max 16
_diffrn_reflns_limit_l_min -16
_diffrn_reflns_number 99358
_diffrn_reflns_point_group_measured_fraction_full 0.906
_diffrn_reflns_point_group_measured_fraction_max 0.906
_diffrn_reflns_theta_full 25.000
_diffrn_reflns_theta_max 25.000
_diffrn_reflns_theta_min 2.189
_diffrn_source 'microfocus sealed X-ray tube'
_diffrn_source_type 'Incoatec I\ms'
_diffrn_standards_number 0
_exptl_absorpt_coefficient_mu 2.884
_exptl_absorpt_correction_T_max 0.2986
_exptl_absorpt_correction_T_min 0.1648
_exptl_absorpt_correction_type multi-scan
_exptl_absorpt_process_details
'SADABS-2016/2 (Bruker,2016/2) was used for absorption correction. wR2(int) was 0.1336 before and 0.0891 after correction. The Ratio of minimum to maximum transmission is 0.5519. The \l/2 correction factor is Not present.'
_exptl_crystal_colour yellow
_exptl_crystal_colour_primary yellow
_exptl_crystal_density_diffrn 1.582
_exptl_crystal_description block
_exptl_crystal_F_000 4816
_exptl_crystal_size_max 0.341
_exptl_crystal_size_mid 0.267
_exptl_crystal_size_min 0.12
_refine_diff_density_max 1.330
_refine_diff_density_min -1.671
_refine_diff_density_rms 0.211
_refine_ls_extinction_method none
_refine_ls_goodness_of_fit_ref 1.125
_refine_ls_hydrogen_treatment constr
_refine_ls_matrix_type full
_refine_ls_number_parameters 1221
_refine_ls_number_reflns 15843
_refine_ls_number_restraints 661
_refine_ls_restrained_S_all 1.105
_refine_ls_R_factor_all 0.0749
_refine_ls_R_factor_gt 0.0666
_refine_ls_shift/su_max 0.002
_refine_ls_shift/su_mean 0.000
_refine_ls_structure_factor_coef Fsqd
_refine_ls_weighting_details 'w=1/[\s^2^(Fo^2^)+306.4883P] where P=(Fo^2^+2Fc^2^)/3'
_refine_ls_weighting_scheme calc
_refine_ls_wR_factor_gt 0.1537
_refine_ls_wR_factor_ref 0.1603
_reflns_Friedel_coverage 0.000
_reflns_number_gt 14209
_reflns_number_total 15843
_reflns_threshold_expression 'I > 2\s(I)'
_cod_data_source_file d0sc01197e2.cif
_cod_data_source_block tl061
_cod_depositor_comments
;Adding full bibliography for 1557647--1557656.cif.

 Adding full bibliography for 1557647--1557656.cif.
;
_cod_database_code 1557652
_shelx_shelxl_version_number 2018/3
_shelx_space_group_comment
;
The symmetry employed for this shelxl refinement is uniquely defined
by the following loop, which should always be used as a source of
symmetry information in preference to the above space-group names.
They are only intended as comments.
;
_shelx_estimated_absorpt_t_max 0.723
_shelx_estimated_absorpt_t_min 0.440
_olex2_refinement_description
;
1. Fixed Uiso
 At 1.2 times of:
  All C(H) groups, All C(H,H) groups, All C(H,H,H,H) groups
2. Restrained distances
 O8-C92 \\sim O8-C92A \\sim O8-C89A \\sim O8-C89
 with sigma of 0.01
 C92A-C91 \\sim C92-C91 \\sim C90-C89A \\sim C90-C89
 with sigma of 0.01
 C108-C107 \\sim C108-C1A \\sim C106-C105 \\sim C105-C1B
 with sigma of 0.01
 C107-C106 \\sim C1B-C1A
 with sigma of 0.005
3. Uiso/Uaniso restraints and constraints
O1 \\sim C1 \\sim C2 \\sim C3 \\sim C4 \\sim C5 \\sim C6 \\sim C7 \\sim C8
\\sim C9 \\sim C10 \\sim C21 \\sim C22 \\sim C23 \\sim C24 \\sim C25 \\sim Li1
\\sim O3 \\sim O4 \\sim Li3 \\sim Li4 \\sim O8 \\sim Li5: within 2A with sigma
of 0.01 and sigma for terminal atoms of 0.02
C54 \\sim C55 \\sim C56 \\sim C57 \\sim C58 \\sim C64 \\sim C65 \\sim C66 \\sim
C67 \\sim C68: within 2A with sigma of 0.005 and sigma for terminal atoms of
0.02
C54 \\sim C55 \\sim C56 \\sim C57 \\sim C58: within 2A with sigma of 0.005 and
sigma for terminal atoms of 0.01
O8 \\sim C89 \\sim C90 \\sim C91 \\sim C92 \\sim C92A \\sim C89A: within 2A
with sigma of 0.01 and sigma for terminal atoms of 0.02
O12 \\sim C105 \\sim C106 \\sim C107 \\sim C108 \\sim C1A \\sim C1B: within 2A
with sigma of 0.01 and sigma for terminal atoms of 0.02
C88 \\sim C87 \\sim C86: within 2A with sigma of 0.01 and sigma for terminal
atoms of 0.02
C81 \\sim C82 \\sim C83 \\sim C84: within 2A with sigma of 0.01 and sigma for
terminal atoms of 0.02
Uanis(C15) = Uanis(C14)
Uanis(C20) = Uanis(C16)
Uanis(C55) = Uanis(C54)
Uanis(C7) = Uanis(C6)
4. Rigid body (RIGU) restrains
 C54, C55, C56, C57, C58
 with sigma for 1-2 distances of 0.005 and sigma for 1-3 distances of 0.005
 O1, C1, C2, C3, C4, C5, C6, C7, C8, C9, C10, C21, C22, C23, C24, C25, Li1, O3,
  O4, Li3, Li4, O8, Li5
 with sigma for 1-2 distances of 0.01 and sigma for 1-3 distances of 0.01
 C54, C55, C56, C57, C58, C64, C65, C66, C67, C68
 with sigma for 1-2 distances of 0.01 and sigma for 1-3 distances of 0.01
 O8, C89, C90, C91, C92, C92A, C89A
 with sigma for 1-2 distances of 0.01 and sigma for 1-3 distances of 0.01
 C105, C106, C107, C108, C1A, C1B, O12
 with sigma for 1-2 distances of 0.01 and sigma for 1-3 distances of 0.01
 C88, C87, C86
 with sigma for 1-2 distances of 0.01 and sigma for 1-3 distances of 0.01
 C83, C82, C84, C81
 with sigma for 1-2 distances of 0.01 and sigma for 1-3 distances of 0.01
5. Others
 Sof(H90C)=Sof(H90D)=Sof(H91C)=Sof(H91D)=Sof(C92A)=Sof(H92C)=Sof(H92D)=
 Sof(C89A)=Sof(H89C)=Sof(H89D)=1-FVAR(1)
 Sof(C89)=Sof(H89A)=Sof(H89B)=Sof(H90A)=Sof(H90B)=Sof(H91A)=Sof(H91B)=Sof(C92)=
 Sof(H92A)=Sof(H92B)=FVAR(1)
 Sof(H10M)=Sof(H10N)=Sof(H10U)=Sof(H10V)=Sof(C1A)=Sof(H1AA)=Sof(H1AB)=Sof(C1B)=
 Sof(H1BA)=Sof(H1BB)=1-FVAR(2)
 Sof(H10K)=Sof(H10L)=Sof(C106)=Sof(H10O)=Sof(H10P)=Sof(C107)=Sof(H10Q)=
 Sof(H10R)=Sof(H10S)=Sof(H10T)=FVAR(2)
6.a Secondary CH2 refined with riding coordinates:
 C31(H31A,H31B), C32(H32A,H32B), C33(H33A,H33B), C34(H34A,H34B), C35(H35A,
 H35B), C36(H36A,H36B), C37(H37A,H37B), C38(H38A,H38B), C69(H69A,H69B),
 C70(H70A,H70B), C71(H71A,H71B), C72(H72A,H72B), C73(H73A,H73B), C74(H74A,H74B),
  C75(H75A,H75B), C76(H76A,H76B), C77(H77A,H77B), C78(H78A,H78B), C79(H79A,
 H79B), C80(H80A,H80B), C81(H81A,H81B), C82(H82A,H82B), C83(H83A,H83B),
 C84(H84A,H84B), C85(H85A,H85B), C86(H86A,H86B), C87(H87A,H87B), C88(H88A,H88B),
  C89(H89A,H89B), C90(H90A,H90B), C90(H90C,H90D), C91(H91A,H91B), C91(H91C,
 H91D), C92(H92A,H92B), C93(H93A,H93B), C94(H94A,H94B), C95(H95A,H95B),
 C96(H96A,H96B), C97(H97A,H97B), C98(H98A,H98B), C99(H99A,H99B), C100(H10A,
 H10B), C101(H10C,H10D), C102(H10E,H10F), C103(H10G,H10H), C104(H10I,H10J),
 C105(H10K,H10L), C105(H10M,H10N), C106(H10O,H10P), C107(H10Q,H10R), C108(H10S,
 H10T), C108(H10U,H10V), C92A(H92C,H92D), C89A(H89C,H89D), C1A(H1AA,H1AB),
 C1B(H1BA,H1BB)
6.b Aromatic/amide H refined with riding coordinates:
 C2(H2), C3(H3), C4(H4), C5(H5), C7(H7), C8(H8), C9(H9), C10(H10), C12(H12),
 C13(H13), C14(H14), C15(H15), C17(H17), C18(H18), C19(H19), C20(H20), C22(H22),
  C23(H23), C24(H24), C25(H25), C27(H27), C28(H28), C29(H29), C30(H30),
 C40(H40), C41(H41), C42(H42), C43(H43), C45(H45), C46(H46), C47(H47), C48(H48),
  C50(H50), C51(H51), C52(H52), C53(H53), C55(H55), C56(H56), C57(H57),
 C58(H58), C60(H60), C61(H61), C62(H62), C63(H63), C65(H65), C66(H66), C67(H67),
  C68(H68)
;
_olex2_submission_special_instructions 'No special instructions were received'

loop_
_space_group_symop_operation_xyz
'x, y, z'
'-x, y+1/2, -z+1/2'
'-x, -y, -z'
'x, -y-1/2, z-1/2'

loop_
_atom_site_label
_atom_site_type_symbol
_atom_site_fract_x
_atom_site_fract_y
_atom_site_fract_z
_atom_site_U_iso_or_equiv
_atom_site_adp_type
_atom_site_occupancy
_atom_site_site_symmetry_order
_atom_site_calc_flag
_atom_site_refinement_flags_posn
_atom_site_refinement_flags_adp
_atom_site_refinement_flags_occupancy
_atom_site_disorder_assembly
_atom_site_disorder_group
Lu1 Lu 0.06726(4) 0.67836(2) 0.76246(3) 0.01347(11) Uani 1 1 d . . . . .
Fe1 Fe 0.32313(13) 0.69601(2) 0.70502(10) 0.0177(3) Uani 1 1 d . . . . .
Fe2 Fe 0.05023(13) 0.64451(2) 0.93176(10) 0.0156(3) Uani 1 1 d . . . . .
Fe3 Fe -0.16176(13) 0.69749(2) 0.65226(10) 0.0173(3) Uani 1 1 d . . . . .
O1 O 0.0647(7) 0.73348(11) 0.9783(5) 0.0241(17) Uani 1 1 d . U . . .
O2 O 0.0938(6) 0.62979(12) 0.5149(5) 0.0233(17) Uani 1 1 d . . . . .
C1 C 0.1973(10) 0.70942(17) 0.7939(7) 0.020(2) Uani 1 1 d . U . . .
C2 C 0.3097(9) 0.70620(16) 0.8450(7) 0.019(2) Uani 1 1 d . U . . .
H2 H 0.320993 0.697727 0.901696 0.022 Uiso 1 1 calc R . . . .
C3 C 0.4007(11) 0.71741(19) 0.7992(8) 0.027(2) Uani 1 1 d . U . . .
H3 H 0.481164 0.717709 0.819712 0.032 Uiso 1 1 calc R . . . .
C4 C 0.3499(10) 0.72793(18) 0.7181(8) 0.027(2) Uani 1 1 d . U . . .
H4 H 0.388745 0.736800 0.673889 0.032 Uiso 1 1 calc R . . . .
C5 C 0.2282(10) 0.72267(19) 0.7151(8) 0.026(2) Uani 1 1 d . U . . .
H5 H 0.173757 0.727482 0.665957 0.031 Uiso 1 1 calc R . . . .
C6 C 0.2353(9) 0.66892(16) 0.6581(8) 0.0192(14) Uani 1 1 d . U . . .
C7 C 0.3449(9) 0.66374(16) 0.7088(8) 0.0192(14) Uani 1 1 d . U . . .
H7 H 0.352262 0.654922 0.764654 0.023 Uiso 1 1 calc R . . . .
C8 C 0.4416(10) 0.67382(17) 0.6627(8) 0.023(2) Uani 1 1 d . U . . .
H8 H 0.521948 0.672984 0.683300 0.027 Uiso 1 1 calc R . . . .
C9 C 0.3944(10) 0.68535(16) 0.5803(8) 0.022(2) Uani 1 1 d . U . . .
H9 H 0.437419 0.693640 0.536432 0.026 Uiso 1 1 calc R . . . .
C10 C 0.2701(10) 0.68199(17) 0.5766(8) 0.021(2) Uani 1 1 d . U . . .
H10 H 0.217467 0.687531 0.527767 0.025 Uiso 1 1 calc R . . . .
C11 C 0.0483(10) 0.63951(17) 0.7815(7) 0.021(2) Uani 1 1 d . . . . .
C12 C 0.1375(10) 0.62763(18) 0.8328(8) 0.025(3) Uani 1 1 d . . . . .
H12 H 0.218609 0.628684 0.820535 0.030 Uiso 1 1 calc R . . . .
C13 C 0.0914(10) 0.61405(18) 0.9042(8) 0.026(3) Uani 1 1 d . . . . .
H13 H 0.134897 0.605006 0.947409 0.032 Uiso 1 1 calc R . . . .
C14 C -0.0323(10) 0.61661(17) 0.8987(8) 0.0229(17) Uani 1 1 d . . . . .
H14 H -0.087485 0.609432 0.936727 0.027 Uiso 1 1 calc R . . . .
C15 C -0.0579(10) 0.63212(17) 0.8246(8) 0.0229(17) Uani 1 1 d . . . . .
H15 H -0.134503 0.636907 0.806319 0.027 Uiso 1 1 calc R . . . .
C16 C 0.0720(10) 0.67694(16) 0.9456(7) 0.0200(17) Uani 1 1 d . . . . .
C17 C 0.1666(10) 0.66525(17) 0.9940(8) 0.022(2) Uani 1 1 d . . . . .
H17 H 0.247087 0.666463 0.979584 0.026 Uiso 1 1 calc R . . . .
C18 C 0.1213(11) 0.65158(19) 1.0666(8) 0.029(3) Uani 1 1 d . . . . .
H18 H 0.165659 0.642364 1.108351 0.035 Uiso 1 1 calc R . . . .
C19 C -0.0013(10) 0.65434(18) 1.0647(7) 0.022(2) Uani 1 1 d . . . . .
H19 H -0.054557 0.647294 1.105057 0.027 Uiso 1 1 calc R . . . .
C20 C -0.0308(10) 0.66933(16) 0.9925(7) 0.0200(17) Uani 1 1 d . . . . .
H20 H -0.108542 0.673888 0.976595 0.024 Uiso 1 1 calc R . . . .
C21 C -0.0520(10) 0.67335(16) 0.6084(8) 0.020(2) Uani 1 1 d . U . . .
C22 C -0.1749(10) 0.66676(19) 0.6074(8) 0.026(2) Uani 1 1 d . U . . .
H22 H -0.203549 0.655143 0.643265 0.031 Uiso 1 1 calc R . . . .
C23 C -0.2458(11) 0.6801(2) 0.5458(8) 0.032(2) Uani 1 1 d . U . . .
H23 H -0.328256 0.679044 0.534675 0.038 Uiso 1 1 calc R . . . .
C24 C -0.1712(11) 0.6950(2) 0.5043(8) 0.032(2) Uani 1 1 d . U . . .
H24 H -0.194139 0.705852 0.459795 0.038 Uiso 1 1 calc R . . . .
C25 C -0.0538(10) 0.69083(18) 0.5414(7) 0.024(2) Uani 1 1 d . U . . .
H25 H 0.013498 0.698588 0.524059 0.028 Uiso 1 1 calc R . . . .
C26 C -0.0908(10) 0.70512(19) 0.7891(7) 0.022(2) Uani 1 1 d . . . . .
C27 C -0.2094(9) 0.69743(16) 0.7927(7) 0.018(2) Uani 1 1 d . . . . .
H27 H -0.232281 0.685543 0.829646 0.022 Uiso 1 1 calc R . . . .
C28 C -0.2880(10) 0.70993(19) 0.7335(8) 0.024(3) Uani 1 1 d . . . . .
H28 H -0.369828 0.707746 0.722751 0.029 Uiso 1 1 calc R . . . .
C29 C -0.2203(10) 0.72608(18) 0.6946(8) 0.025(3) Uani 1 1 d . . . . .
H29 H -0.248958 0.736979 0.652454 0.030 Uiso 1 1 calc R . . . .
C30 C -0.1028(10) 0.72358(17) 0.7278(8) 0.021(2) Uani 1 1 d . . . . .
H30 H -0.040320 0.732736 0.712079 0.025 Uiso 1 1 calc R . . . .
C31 C 0.0245(11) 0.75361(19) 0.9437(9) 0.033(3) Uani 1 1 d . . . . .
H31A H -0.003686 0.762310 0.997872 0.039 Uiso 1 1 calc R . . . .
H31B H -0.040112 0.751932 0.894018 0.039 Uiso 1 1 calc R . . . .
C32 C 0.1326(10) 0.7639(2) 0.8988(9) 0.029(3) Uani 1 1 d . . . . .
H32A H 0.137989 0.760004 0.829356 0.035 Uiso 1 1 calc R . . . .
H32B H 0.130261 0.779473 0.904693 0.035 Uiso 1 1 calc R . . . .
C33 C 0.2342(10) 0.75456(19) 0.9602(8) 0.027(3) Uani 1 1 d . . . . .
H33A H 0.294415 0.748650 0.918022 0.032 Uiso 1 1 calc R . . . .
H33B H 0.271010 0.765502 1.002847 0.032 Uiso 1 1 calc R . . . .
C34 C 0.1805(11) 0.73728(18) 1.0204(8) 0.027(3) Uani 1 1 d . . . . .
H34A H 0.228389 0.724248 1.018276 0.032 Uiso 1 1 calc R . . . .
H34B H 0.175916 0.741820 1.089038 0.032 Uiso 1 1 calc R . . . .
C35 C 0.1944(12) 0.6318(2) 0.4563(10) 0.044(4) Uani 1 1 d . . . . .
H35A H 0.219879 0.617771 0.433245 0.053 Uiso 1 1 calc R . . . .
H35B H 0.260277 0.638452 0.494017 0.053 Uiso 1 1 calc R . . . .
C36 C 0.1556(15) 0.6456(3) 0.3712(10) 0.056(4) Uani 1 1 d . . . . .
H36A H 0.190460 0.640782 0.310328 0.067 Uiso 1 1 calc R . . . .
H36B H 0.177910 0.660570 0.383119 0.067 Uiso 1 1 calc R . . . .
C37 C 0.0206(14) 0.6430(2) 0.3658(10) 0.045(4) Uani 1 1 d . . . . .
H37A H -0.018738 0.656828 0.373858 0.054 Uiso 1 1 calc R . . . .
H37B H -0.006062 0.636801 0.302633 0.054 Uiso 1 1 calc R . . . .
C38 C -0.0050(12) 0.62836(19) 0.4486(9) 0.033(3) Uani 1 1 d . . . . .
H38A H -0.077294 0.632782 0.480561 0.040 Uiso 1 1 calc R . . . .
H38B H -0.015342 0.613682 0.424805 0.040 Uiso 1 1 calc R . . . .
Li1 Li 0.0537(16) 0.7088(3) 0.8951(13) 0.019(3) Uani 1 1 d . U . . .
Li2 Li 0.0810(17) 0.6485(3) 0.6276(13) 0.026(4) Uani 1 1 d . . . . .
Lu2 Lu 0.65214(4) 0.56399(2) 0.21703(3) 0.01382(11) Uani 1 1 d . . . . .
Fe4 Fe 0.91136(13) 0.57263(2) 0.14711(10) 0.0158(3) Uani 1 1 d . . . . .
Fe5 Fe 0.42876(13) 0.58844(2) 0.12321(11) 0.0184(3) Uani 1 1 d . . . . .
Fe6 Fe 0.62033(13) 0.53084(2) 0.39164(10) 0.0167(3) Uani 1 1 d . . . . .
O3 O 0.6846(7) 0.62126(12) 0.4211(5) 0.0241(17) Uani 1 1 d . U . . .
O4 O 0.6105(7) 0.51630(13) -0.0332(5) 0.0288(18) Uani 1 1 d . U . . .
C39 C 0.8100(10) 0.59125(16) 0.2370(7) 0.019(2) Uani 1 1 d . . . . .
C40 C 0.8554(9) 0.60278(16) 0.1561(7) 0.016(2) Uani 1 1 d . . . . .
H40 H 0.807067 0.609812 0.108424 0.020 Uiso 1 1 calc R . . . .
C41 C 0.9807(10) 0.60252(16) 0.1550(8) 0.020(2) Uani 1 1 d . . . . .
H41 H 1.028411 0.609245 0.109087 0.024 Uiso 1 1 calc R . . . .
C42 C 1.0194(9) 0.59020(16) 0.2363(7) 0.017(2) Uani 1 1 d . . . . .
H42 H 1.098330 0.586782 0.254274 0.021 Uiso 1 1 calc R . . . .
C43 C 0.9172(9) 0.58384(17) 0.2866(8) 0.020(2) Uani 1 1 d . . . . .
H43 H 0.919356 0.575794 0.345004 0.024 Uiso 1 1 calc R . . . .
C44 C 0.7965(10) 0.54811(17) 0.1064(7) 0.021(2) Uani 1 1 d . . . . .
C45 C 0.8372(10) 0.56010(17) 0.0230(8) 0.022(2) Uani 1 1 d . . . . .
H45 H 0.787030 0.567152 -0.023289 0.027 Uiso 1 1 calc R . . . .
C46 C 0.9614(9) 0.55980(17) 0.0203(7) 0.019(2) Uani 1 1 d . . . . .
H46 H 1.007723 0.566643 -0.026257 0.023 Uiso 1 1 calc R . . . .
C47 C 1.0037(10) 0.54723(17) 0.1008(8) 0.023(2) Uani 1 1 d . . . . .
H47 H 1.083271 0.543921 0.117195 0.028 Uiso 1 1 calc R . . . .
C48 C 0.9046(10) 0.54068(18) 0.1514(8) 0.023(2) Uani 1 1 d . . . . .
H48 H 0.909006 0.532294 0.208789 0.028 Uiso 1 1 calc R . . . .
C49 C 0.5203(10) 0.59390(17) 0.2560(7) 0.020(2) Uani 1 1 d . . . . .
C50 C 0.3958(10) 0.59201(19) 0.2674(8) 0.026(3) Uani 1 1 d . . . . .
H50 H 0.360953 0.581849 0.308142 0.031 Uiso 1 1 calc R . . . .
C51 C 0.3307(10) 0.60723(17) 0.2102(8) 0.024(2) Uani 1 1 d . . . . .
H51 H 0.247897 0.608799 0.206527 0.029 Uiso 1 1 calc R . . . .
C52 C 0.4126(9) 0.61950(17) 0.1601(8) 0.020(2) Uani 1 1 d . . . . .
H52 H 0.395343 0.630861 0.116584 0.024 Uiso 1 1 calc R . . . .
C53 C 0.5269(10) 0.61145(15) 0.1878(8) 0.019(2) Uani 1 1 d . . . . .
H53 H 0.598093 0.616906 0.164406 0.023 Uiso 1 1 calc R . . . .
C54 C 0.5127(10) 0.56175(17) 0.0719(8) 0.0242(13) Uani 1 1 d . U . . .
C55 C 0.5117(11) 0.57911(17) 0.0022(8) 0.0242(13) Uani 1 1 d . U . . .
H55 H 0.579941 0.585308 -0.023189 0.029 Uiso 1 1 calc R . . . .
C56 C 0.3943(11) 0.58557(17) -0.0230(8) 0.0269(17) Uani 1 1 d . U . . .
H56 H 0.371470 0.596660 -0.066319 0.032 Uiso 1 1 calc R . . . .
C57 C 0.3184(11) 0.57231(17) 0.0288(8) 0.0274(18) Uani 1 1 d . U . . .
H57 H 0.235155 0.572806 0.026223 0.033 Uiso 1 1 calc R . . . .
C58 C 0.3893(10) 0.55826(17) 0.0848(8) 0.0243(17) Uani 1 1 d . U . . .
H58 H 0.359364 0.547716 0.126316 0.029 Uiso 1 1 calc R . . . .
C59 C 0.6832(10) 0.56156(19) 0.3986(7) 0.024(2) Uani 1 1 d . . . . .
C60 C 0.7679(10) 0.54624(16) 0.4382(8) 0.022(2) Uani 1 1 d . . . . .
H60 H 0.843884 0.544050 0.414265 0.027 Uiso 1 1 calc R . . . .
C61 C 0.7213(11) 0.5351(2) 0.5168(8) 0.031(3) Uani 1 1 d . . . . .
H61 H 0.760756 0.524539 0.554602 0.037 Uiso 1 1 calc R . . . .
C62 C 0.6053(12) 0.54249(17) 0.5297(8) 0.029(3) Uani 1 1 d . . . . .
H62 H 0.552194 0.537697 0.576326 0.034 Uiso 1 1 calc R . . . .
C63 C 0.5850(10) 0.55860(19) 0.4580(7) 0.024(3) Uani 1 1 d . . . . .
H63 H 0.514186 0.566435 0.450767 0.029 Uiso 1 1 calc R . . . .
C64 C 0.5884(10) 0.52692(16) 0.2410(8) 0.0205(17) Uani 1 1 d . U . . .
C65 C 0.6669(10) 0.51092(16) 0.2841(8) 0.0221(17) Uani 1 1 d . U . . .
H65 H 0.744471 0.508481 0.264154 0.027 Uiso 1 1 calc R . . . .
C66 C 0.6134(10) 0.49943(17) 0.3595(8) 0.0227(17) Uani 1 1 d . U . . .
H66 H 0.648286 0.488328 0.397128 0.027 Uiso 1 1 calc R . . . .
C67 C 0.4981(10) 0.50759(17) 0.3682(8) 0.0225(17) Uani 1 1 d . U . . .
H67 H 0.441531 0.502994 0.412401 0.027 Uiso 1 1 calc R . . . .
C68 C 0.4839(10) 0.52420(17) 0.2968(8) 0.0232(17) Uani 1 1 d . U . . .
H68 H 0.414548 0.532379 0.287320 0.028 Uiso 1 1 calc R . . . .
C69 C 0.5914(12) 0.6263(2) 0.4837(9) 0.035(3) Uani 1 1 d . . . . .
H69A H 0.620941 0.634584 0.540558 0.042 Uiso 1 1 calc R . . . .
H69B H 0.553732 0.613242 0.507161 0.042 Uiso 1 1 calc R . . . .
C70 C 0.5050(11) 0.6393(2) 0.4207(10) 0.041(3) Uani 1 1 d . . . . .
H70A H 0.450624 0.630046 0.382167 0.049 Uiso 1 1 calc R . . . .
H70B H 0.459078 0.648993 0.460800 0.049 Uiso 1 1 calc R . . . .
C71 C 0.5862(11) 0.6514(2) 0.3550(9) 0.034(3) Uani 1 1 d . . . . .
H71A H 0.594449 0.666319 0.376631 0.041 Uiso 1 1 calc R . . . .
H71B H 0.555445 0.651248 0.286622 0.041 Uiso 1 1 calc R . . . .
C72 C 0.7041(11) 0.63987(17) 0.3648(9) 0.026(3) Uani 1 1 d . . . . .
H72A H 0.731815 0.636043 0.299805 0.031 Uiso 1 1 calc R . . . .
H72B H 0.763781 0.648986 0.398021 0.031 Uiso 1 1 calc R . . . .
C73 C 0.7089(13) 0.5108(2) -0.0890(9) 0.041(3) Uani 1 1 d . . . . .
H73A H 0.708206 0.495544 -0.104317 0.049 Uiso 1 1 calc R . . . .
H73B H 0.783052 0.514274 -0.052659 0.049 Uiso 1 1 calc R . . . .
C74 C 0.6968(13) 0.5240(3) -0.1826(10) 0.047(4) Uani 1 1 d . . . . .
H74A H 0.758072 0.535036 -0.183850 0.056 Uiso 1 1 calc R . . . .
H74B H 0.702932 0.514874 -0.240874 0.056 Uiso 1 1 calc R . . . .
C75 C 0.5760(14) 0.5337(2) -0.1789(10) 0.050(4) Uani 1 1 d . . . . .
H75A H 0.581055 0.548841 -0.160808 0.060 Uiso 1 1 calc R . . . .
H75B H 0.532762 0.532374 -0.242463 0.060 Uiso 1 1 calc R . . . .
C76 C 0.5177(12) 0.5211(2) -0.1015(9) 0.041(3) Uani 1 1 d . . . . .
H76A H 0.455929 0.529456 -0.070863 0.050 Uiso 1 1 calc R . . . .
H76B H 0.482370 0.507972 -0.129125 0.050 Uiso 1 1 calc R . . . .
Li3 Li 0.6818(17) 0.5948(3) 0.3496(13) 0.022(3) Uani 1 1 d . U . . .
Li4 Li 0.6234(18) 0.5335(3) 0.0845(13) 0.027(3) Uani 1 1 d . U . . .
O5 O 0.8531(10) 0.45663(14) 0.4820(7) 0.048(3) Uani 1 1 d . . . . .
O6 O 0.8701(7) 0.46637(13) 0.2558(6) 0.033(2) Uani 1 1 d . . . . .
O7 O 1.0195(8) 0.43137(13) 0.3432(6) 0.035(2) Uani 1 1 d . . . . .
O8 O 0.7433(8) 0.42632(13) 0.3368(8) 0.046(2) Uani 1 1 d D U . . .
C77 C 0.8071(18) 0.4449(2) 0.5623(11) 0.063(5) Uani 1 1 d . . . . .
H77A H 0.840707 0.430464 0.564761 0.075 Uiso 1 1 calc R . . . .
H77B H 0.720719 0.443728 0.554588 0.075 Uiso 1 1 calc R . . . .
C78 C 0.8401(12) 0.4566(2) 0.6521(10) 0.038(3) Uani 1 1 d . . . . .
H78A H 0.919555 0.452639 0.677398 0.045 Uiso 1 1 calc R . . . .
H78B H 0.783017 0.454247 0.703408 0.045 Uiso 1 1 calc R . . . .
C79 C 0.8363(14) 0.4791(2) 0.6150(10) 0.046(4) Uani 1 1 d . . . . .
H79A H 0.883696 0.488577 0.658102 0.056 Uiso 1 1 calc R . . . .
H79B H 0.754789 0.484415 0.609368 0.056 Uiso 1 1 calc R . . . .
C80 C 0.8889(11) 0.4770(2) 0.5158(9) 0.035(3) Uani 1 1 d . . . . .
H80A H 0.858776 0.488159 0.471028 0.042 Uiso 1 1 calc R . . . .
H80B H 0.975504 0.477965 0.521264 0.042 Uiso 1 1 calc R . . . .
C81 C 0.9616(12) 0.4814(2) 0.2457(10) 0.039(3) Uani 1 1 d . U . . .
H81A H 1.036037 0.475980 0.275716 0.047 Uiso 1 1 calc R . . . .
H81B H 0.941787 0.494880 0.277495 0.047 Uiso 1 1 calc R . . . .
C82 C 0.9727(13) 0.4845(2) 0.1376(10) 0.046(3) Uani 1 1 d . U . . .
H82A H 1.002646 0.498785 0.122847 0.055 Uiso 1 1 calc R . . . .
H82B H 1.024916 0.473754 0.109872 0.055 Uiso 1 1 calc R . . . .
C83 C 0.8479(14) 0.4817(2) 0.1000(10) 0.048(3) Uani 1 1 d . U . . .
H83A H 0.844760 0.476946 0.031407 0.058 Uiso 1 1 calc R . . . .
H83B H 0.803356 0.495115 0.104841 0.058 Uiso 1 1 calc R . . . .
C84 C 0.8001(13) 0.4649(2) 0.1669(10) 0.046(3) Uani 1 1 d . U . . .
H84A H 0.716507 0.467586 0.179117 0.056 Uiso 1 1 calc R . . . .
H84B H 0.807320 0.450675 0.137628 0.056 Uiso 1 1 calc R . . . .
C85 C 1.0764(12) 0.4276(2) 0.2531(9) 0.037(3) Uani 1 1 d . . . . .
H85A H 1.080629 0.440749 0.214612 0.045 Uiso 1 1 calc R . . . .
H85B H 1.033065 0.416791 0.213782 0.045 Uiso 1 1 calc R . . . .
C86 C 1.1959(14) 0.4199(3) 0.2817(12) 0.056(4) Uani 1 1 d . U . . .
H86A H 1.250260 0.431784 0.295871 0.067 Uiso 1 1 calc R . . . .
H86B H 1.228240 0.410859 0.230355 0.067 Uiso 1 1 calc R . . . .
C87 C 1.1732(15) 0.4073(3) 0.3720(12) 0.059(3) Uani 1 1 d . U . . .
H87A H 1.159686 0.392281 0.355527 0.071 Uiso 1 1 calc R . . . .
H87B H 1.240989 0.408327 0.418961 0.071 Uiso 1 1 calc R . . . .
C88 C 1.0664(14) 0.4167(2) 0.4144(11) 0.049(3) Uani 1 1 d . U . . .
H88A H 1.008338 0.405563 0.427545 0.059 Uiso 1 1 calc R . . . .
H88B H 1.087240 0.424121 0.476196 0.059 Uiso 1 1 calc R . . . .
C89 C 0.740(2) 0.4040(3) 0.357(2) 0.051(4) Uani 0.50(2) 1 d D U P A 1
H89A H 0.744372 0.401277 0.428013 0.062 Uiso 0.50(2) 1 calc R . P A 1
H89B H 0.805458 0.396532 0.326598 0.062 Uiso 0.50(2) 1 calc R . P A 1
C90 C 0.6229(13) 0.3968(2) 0.3125(13) 0.056(3) Uani 1 1 d D U . . .
H90A H 0.632436 0.391311 0.245786 0.067 Uiso 0.50(2) 1 calc R . P A 1
H90B H 0.589010 0.385456 0.352418 0.067 Uiso 0.50(2) 1 calc R . P A 1
H90C H 0.600395 0.387064 0.258448 0.067 Uiso 0.50(2) 1 calc R . P A 2
H90D H 0.616805 0.389101 0.374882 0.067 Uiso 0.50(2) 1 calc R . P A 2
C91 C 0.5462(14) 0.4157(2) 0.3104(13) 0.055(3) Uani 1 1 d D U . . .
H91A H 0.474426 0.413245 0.347009 0.066 Uiso 0.50(2) 1 calc R . P A 1
H91B H 0.523764 0.419878 0.242828 0.066 Uiso 0.50(2) 1 calc R . P A 1
H91C H 0.509141 0.417825 0.373590 0.066 Uiso 0.50(2) 1 calc R . P A 2
H91D H 0.484447 0.414694 0.257940 0.066 Uiso 0.50(2) 1 calc R . P A 2
C92 C 0.6252(15) 0.4321(4) 0.360(2) 0.049(4) Uani 0.50(2) 1 d D U P A 1
H92A H 0.605931 0.446451 0.335594 0.059 Uiso 0.50(2) 1 calc R . P A 1
H92B H 0.616155 0.431881 0.431574 0.059 Uiso 0.50(2) 1 calc R . P A 1
Li5 Li 0.872(2) 0.4451(3) 0.3552(18) 0.041(4) Uani 1 1 d . U . . .
O9 O -0.3651(7) 0.72718(13) 0.0156(6) 0.0295(19) Uani 1 1 d . . . . .
O10 O -0.2118(7) 0.69979(12) 0.1573(6) 0.0280(18) Uani 1 1 d . . . . .
O11 O -0.3727(7) 0.67418(11) 0.0015(5) 0.0206(16) Uani 1 1 d . . . . .
O12 O -0.4894(7) 0.69745(13) 0.1653(6) 0.0317(18) Uani 1 1 d . U . . .
C93 C -0.4582(11) 0.74196(19) 0.0333(10) 0.033(3) Uani 1 1 d . . . . .
H93A H -0.458686 0.745564 0.103358 0.040 Uiso 1 1 calc R . . . .
H93B H -0.535084 0.735700 0.013707 0.040 Uiso 1 1 calc R . . . .
C94 C -0.4366(11) 0.76117(18) -0.0251(10) 0.032(3) Uani 1 1 d . . . . .
H94A H -0.400855 0.772495 0.015965 0.038 Uiso 1 1 calc R . . . .
H94B H -0.510443 0.766518 -0.056385 0.038 Uiso 1 1 calc R . . . .
C95 C -0.3516(11) 0.75367(18) -0.1019(9) 0.029(3) Uani 1 1 d . . . . .
H95A H -0.393746 0.747014 -0.158299 0.035 Uiso 1 1 calc R . . . .
H95B H -0.302513 0.765414 -0.124891 0.035 Uiso 1 1 calc R . . . .
C96 C -0.2822(10) 0.73826(18) -0.0456(8) 0.024(2) Uani 1 1 d . . . . .
H96A H -0.220862 0.745436 -0.004690 0.029 Uiso 1 1 calc R . . . .
H96B H -0.243849 0.728183 -0.089360 0.029 Uiso 1 1 calc R . . . .
C97 C -0.1167(11) 0.71341(19) 0.1249(9) 0.031(3) Uani 1 1 d . . . . .
H97A H -0.134098 0.728454 0.137877 0.037 Uiso 1 1 calc R . . . .
H97B H -0.105830 0.711601 0.054252 0.037 Uiso 1 1 calc R . . . .
C98 C -0.0079(11) 0.7064(2) 0.1832(9) 0.035(3) Uani 1 1 d . . . . .
H98A H 0.033420 0.694896 0.149625 0.042 Uiso 1 1 calc R . . . .
H98B H 0.046879 0.718322 0.195323 0.042 Uiso 1 1 calc R . . . .
C99 C -0.0581(12) 0.6987(2) 0.2756(10) 0.042(3) Uani 1 1 d . . . . .
H99A H -0.074991 0.710669 0.319541 0.051 Uiso 1 1 calc R . . . .
H99B H -0.004307 0.688719 0.310089 0.051 Uiso 1 1 calc R . . . .
C100 C -0.1704(11) 0.6878(2) 0.2397(8) 0.030(3) Uani 1 1 d . . . . .
H10A H -0.154358 0.673004 0.220797 0.036 Uiso 1 1 calc R . . . .
H10B H -0.228887 0.687780 0.290934 0.036 Uiso 1 1 calc R . . . .
C101 C -0.3383(11) 0.6540(2) 0.0443(9) 0.034(3) Uani 1 1 d . . . . .
H10C H -0.389303 0.650436 0.098572 0.040 Uiso 1 1 calc R . . . .
H10D H -0.256086 0.654594 0.069863 0.040 Uiso 1 1 calc R . . . .
C102 C -0.3511(15) 0.6380(2) -0.0342(9) 0.047(4) Uani 1 1 d . . . . .
H10E H -0.404237 0.626475 -0.014643 0.057 Uiso 1 1 calc R . . . .
H10F H -0.273934 0.631725 -0.047875 0.057 Uiso 1 1 calc R . . . .
C103 C -0.4010(11) 0.6491(2) -0.1221(9) 0.037(3) Uani 1 1 d . . . . .
H10G H -0.464694 0.640740 -0.154430 0.045 Uiso 1 1 calc R . . . .
H10H H -0.339757 0.651918 -0.169465 0.045 Uiso 1 1 calc R . . . .
C104 C -0.4478(10) 0.66954(19) -0.0813(8) 0.027(3) Uani 1 1 d . . . . .
H10I H -0.444899 0.681033 -0.130064 0.032 Uiso 1 1 calc R . . . .
H10J H -0.529831 0.667764 -0.061969 0.032 Uiso 1 1 calc R . . . .
C105 C -0.5967(11) 0.6866(2) 0.1377(9) 0.035(2) Uani 1 1 d D U . . .
H10K H -0.583080 0.671145 0.134269 0.042 Uiso 0.60(3) 1 calc R . P B 1
H10L H -0.627245 0.691535 0.073268 0.042 Uiso 0.60(3) 1 calc R . P B 1
H10M H -0.579857 0.672574 0.109337 0.042 Uiso 0.40(3) 1 calc R . P B 2
H10N H -0.643736 0.694942 0.089431 0.042 Uiso 0.40(3) 1 calc R . P B 2
C106 C -0.6834(18) 0.6916(4) 0.2159(15) 0.040(3) Uani 0.60(3) 1 d D U P B 1
H10O H -0.759674 0.695985 0.185320 0.048 Uiso 0.60(3) 1 calc R . P B 1
H10P H -0.696280 0.679006 0.256622 0.048 Uiso 0.60(3) 1 calc R . P B 1
C107 C -0.6370(13) 0.7078(4) 0.2722(17) 0.038(3) Uani 0.60(3) 1 d D U P B 1
H10Q H -0.652274 0.705356 0.341703 0.046 Uiso 0.60(3) 1 calc R . P B 1
H10R H -0.672849 0.721478 0.252209 0.046 Uiso 0.60(3) 1 calc R . P B 1
C108 C -0.5060(11) 0.7081(2) 0.2569(9) 0.039(2) Uani 1 1 d D U . . .
H10S H -0.477041 0.722881 0.254069 0.047 Uiso 0.60(3) 1 calc R . P B 1
H10T H -0.463085 0.700715 0.310766 0.047 Uiso 0.60(3) 1 calc R . P B 1
H10U H -0.522334 0.723353 0.245950 0.047 Uiso 0.40(3) 1 calc R . P B 2
H10V H -0.435169 0.706772 0.300403 0.047 Uiso 0.40(3) 1 calc R . P B 2
Li6 Li -0.3573(16) 0.6998(3) 0.0786(14) 0.025(4) Uani 1 1 d . . . . .
C92A C 0.6332(16) 0.4330(4) 0.290(2) 0.051(4) Uani 0.50(2) 1 d D U P A 2
H92C H 0.641413 0.434783 0.219451 0.061 Uiso 0.50(2) 1 calc R . P A 2
H92D H 0.607247 0.446587 0.318086 0.061 Uiso 0.50(2) 1 calc R . P A 2
C89A C 0.7471(18) 0.4049(3) 0.301(3) 0.052(4) Uani 0.50(2) 1 d D U P A 2
H89C H 0.804223 0.396399 0.340702 0.062 Uiso 0.50(2) 1 calc R . P A 2
H89D H 0.768740 0.404573 0.232453 0.062 Uiso 0.50(2) 1 calc R . P A 2
C1A C -0.611(3) 0.6973(6) 0.301(2) 0.039(3) Uani 0.40(3) 1 d D U P B 2
H1AA H -0.584415 0.688963 0.359186 0.047 Uiso 0.40(3) 1 calc R . P B 2
H1AB H -0.668019 0.707969 0.321874 0.047 Uiso 0.40(3) 1 calc R . P B 2
C1B C -0.662(3) 0.6842(6) 0.2318(16) 0.037(3) Uani 0.40(3) 1 d D U P B 2
H1BA H -0.745283 0.687956 0.220509 0.045 Uiso 0.40(3) 1 calc R . P B 2
H1BB H -0.657440 0.669299 0.254334 0.045 Uiso 0.40(3) 1 calc R . P B 2

loop_
_atom_site_aniso_label
_atom_site_aniso_U_11
_atom_site_aniso_U_22
_atom_site_aniso_U_33
_atom_site_aniso_U_23
_atom_site_aniso_U_13
_atom_site_aniso_U_12
Lu1 0.0153(2) 0.0110(2) 0.0143(2) -0.00026(16) 0.00209(16) -0.00110(16)
Fe1 0.0176(8) 0.0165(8) 0.0194(7) -0.0031(6) 0.0062(6) -0.0034(6)
Fe2 0.0183(8) 0.0110(8) 0.0178(7) 0.0014(6) 0.0027(6) -0.0006(6)
Fe3 0.0175(8) 0.0162(8) 0.0182(7) -0.0032(6) 0.0009(6) 0.0020(6)
O1 0.032(5) 0.011(4) 0.029(4) -0.001(3) 0.003(3) -0.001(3)
O2 0.016(4) 0.028(5) 0.026(4) -0.006(3) -0.001(3) -0.001(3)
C1 0.026(5) 0.019(5) 0.015(4) -0.009(4) 0.006(4) 0.003(4)
C2 0.024(5) 0.014(5) 0.019(4) -0.003(4) 0.001(4) 0.006(4)
C3 0.023(5) 0.028(5) 0.031(5) -0.011(4) 0.003(4) -0.002(4)
C4 0.029(5) 0.020(5) 0.033(5) -0.002(4) 0.008(4) -0.006(4)
C5 0.027(5) 0.030(5) 0.021(4) -0.001(4) 0.007(4) 0.000(4)
C6 0.022(3) 0.012(3) 0.024(3) -0.006(3) 0.006(3) -0.003(3)
C7 0.022(3) 0.012(3) 0.024(3) -0.006(3) 0.006(3) -0.003(3)
C8 0.023(5) 0.018(5) 0.028(4) -0.009(4) 0.006(4) -0.006(4)
C9 0.030(5) 0.010(4) 0.027(4) -0.007(4) 0.013(4) -0.003(4)
C10 0.027(5) 0.014(4) 0.023(4) -0.008(4) 0.006(4) -0.005(4)
C11 0.033(7) 0.014(6) 0.016(5) -0.002(4) 0.009(4) -0.001(5)
C12 0.022(6) 0.023(6) 0.031(6) -0.001(5) 0.007(5) 0.005(5)
C13 0.035(7) 0.016(6) 0.029(6) 0.009(5) 0.008(5) 0.009(5)
C14 0.025(4) 0.017(4) 0.027(4) -0.003(3) 0.004(3) -0.008(3)
C15 0.025(4) 0.017(4) 0.027(4) -0.003(3) 0.004(3) -0.008(3)
C16 0.031(5) 0.013(4) 0.016(4) -0.006(3) 0.002(3) -0.006(3)
C17 0.023(6) 0.020(6) 0.023(5) -0.001(5) -0.008(4) -0.003(5)
C18 0.042(8) 0.029(7) 0.016(5) 0.002(5) -0.008(5) -0.003(5)
C19 0.024(6) 0.025(6) 0.018(5) -0.001(5) 0.006(4) 0.000(5)
C20 0.031(5) 0.013(4) 0.016(4) -0.006(3) 0.002(3) -0.006(3)
C21 0.027(5) 0.005(4) 0.027(4) -0.004(4) 0.001(4) 0.004(4)
C22 0.028(5) 0.023(5) 0.027(5) -0.006(4) 0.001(4) 0.004(4)
C23 0.032(5) 0.038(6) 0.024(5) -0.010(4) -0.004(4) 0.008(4)
C24 0.038(5) 0.040(6) 0.017(4) -0.009(4) -0.001(4) 0.015(4)
C25 0.029(5) 0.023(5) 0.019(4) -0.005(4) 0.002(4) 0.010(4)
C26 0.020(6) 0.033(7) 0.013(5) -0.005(5) 0.000(4) -0.003(5)
C27 0.025(6) 0.011(5) 0.018(5) 0.005(4) 0.004(4) 0.001(4)
C28 0.014(6) 0.034(7) 0.025(6) -0.011(5) 0.000(4) 0.005(5)
C29 0.033(7) 0.017(6) 0.026(6) -0.008(5) 0.003(5) 0.004(5)
C30 0.022(6) 0.017(6) 0.024(5) 0.000(4) 0.001(4) -0.003(4)
C31 0.025(7) 0.027(7) 0.046(7) -0.015(6) -0.002(5) 0.003(5)
C32 0.031(7) 0.027(7) 0.031(6) 0.002(5) 0.009(5) 0.001(5)
C33 0.023(7) 0.036(7) 0.021(5) -0.011(5) 0.003(5) -0.005(5)
C34 0.037(7) 0.021(6) 0.022(6) -0.002(5) -0.001(5) 0.004(5)
C35 0.028(8) 0.057(10) 0.049(8) -0.018(7) 0.019(6) 0.005(6)
C36 0.084(13) 0.048(10) 0.039(8) -0.003(7) 0.026(8) -0.006(9)
C37 0.071(11) 0.023(7) 0.041(8) 0.003(6) -0.003(7) -0.002(7)
C38 0.049(8) 0.015(6) 0.034(7) -0.003(5) -0.003(6) 0.001(5)
Li1 0.026(7) 0.005(6) 0.028(7) 0.001(6) 0.008(6) 0.002(6)
Li2 0.029(11) 0.027(11) 0.021(9) -0.013(8) -0.006(8) -0.013(8)
Lu2 0.0153(2) 0.0112(2) 0.0150(2) -0.00001(17) 0.00159(16) -0.00087(17)
Fe4 0.0167(8) 0.0139(8) 0.0171(7) 0.0002(6) 0.0038(6) -0.0006(6)
Fe5 0.0172(8) 0.0153(8) 0.0225(8) 0.0017(6) -0.0026(6) -0.0006(6)
Fe6 0.0203(8) 0.0126(8) 0.0173(7) 0.0018(6) 0.0022(6) -0.0024(6)
O3 0.028(4) 0.020(4) 0.024(4) -0.003(3) 0.001(3) 0.001(3)
O4 0.035(5) 0.029(5) 0.023(4) -0.002(3) 0.004(3) -0.003(4)
C39 0.033(7) 0.012(5) 0.012(5) -0.004(4) 0.004(4) 0.003(4)
C40 0.013(6) 0.014(5) 0.021(5) -0.003(4) 0.000(4) 0.001(4)
C41 0.025(6) 0.009(5) 0.026(6) 0.004(4) 0.008(5) -0.006(4)
C42 0.003(5) 0.020(6) 0.028(6) 0.002(4) -0.001(4) 0.001(4)
C43 0.020(6) 0.016(6) 0.023(5) 0.000(4) -0.004(4) -0.008(4)
C44 0.021(6) 0.022(6) 0.021(5) -0.007(5) 0.002(4) -0.002(4)
C45 0.023(6) 0.021(6) 0.022(5) -0.006(5) 0.001(4) -0.003(5)
C46 0.019(6) 0.021(6) 0.018(5) -0.005(4) 0.007(4) -0.008(4)
C47 0.025(6) 0.021(6) 0.022(5) -0.010(5) 0.001(5) 0.003(5)
C48 0.029(7) 0.020(6) 0.022(5) 0.000(5) 0.009(5) 0.005(5)
C49 0.024(6) 0.017(6) 0.019(5) 0.000(4) -0.002(4) -0.002(4)
C50 0.025(7) 0.027(7) 0.026(6) 0.000(5) 0.011(5) -0.011(5)
C51 0.020(6) 0.017(6) 0.037(6) 0.005(5) 0.006(5) 0.006(4)
C52 0.011(6) 0.020(6) 0.030(6) 0.000(5) -0.005(4) 0.001(4)
C53 0.023(6) 0.003(5) 0.031(6) 0.007(4) 0.004(5) -0.001(4)
C54 0.036(3) 0.009(3) 0.026(3) -0.002(2) -0.008(2) 0.001(2)
C55 0.036(3) 0.009(3) 0.026(3) -0.002(2) -0.008(2) 0.001(2)
C56 0.039(4) 0.011(3) 0.030(4) 0.000(3) -0.010(3) 0.001(3)
C57 0.037(4) 0.014(4) 0.031(4) -0.001(3) -0.011(3) 0.000(3)
C58 0.036(4) 0.007(3) 0.029(4) 0.000(3) -0.009(3) 0.003(3)
C59 0.024(6) 0.030(7) 0.017(5) -0.002(5) 0.002(4) -0.004(5)
C60 0.030(7) 0.006(5) 0.030(6) 0.008(4) -0.001(5) 0.007(4)
C61 0.038(8) 0.029(7) 0.025(6) 0.005(5) -0.010(5) -0.008(5)
C62 0.053(8) 0.011(6) 0.023(6) -0.004(5) 0.005(5) -0.008(5)
C63 0.024(6) 0.035(7) 0.014(5) -0.002(5) 0.001(4) -0.001(5)
C64 0.026(4) 0.009(3) 0.027(4) -0.009(3) 0.002(3) -0.006(3)
C65 0.028(4) 0.009(3) 0.030(4) -0.003(3) 0.003(3) -0.003(3)
C66 0.028(4) 0.011(4) 0.029(4) 0.001(3) 0.000(3) -0.005(3)
C67 0.028(4) 0.012(4) 0.028(4) 0.000(3) 0.001(3) -0.005(3)
C68 0.027(4) 0.015(4) 0.027(4) -0.004(3) 0.001(3) -0.003(3)
C69 0.046(8) 0.026(7) 0.035(7) -0.014(6) 0.019(6) -0.007(6)
C70 0.024(7) 0.045(9) 0.055(8) -0.028(7) 0.003(6) 0.003(6)
C71 0.039(8) 0.026(7) 0.037(7) -0.004(6) -0.006(6) 0.003(6)
C72 0.035(7) 0.009(6) 0.033(6) 0.002(5) -0.001(5) 0.000(5)
C73 0.060(10) 0.031(8) 0.031(7) -0.005(6) 0.005(6) 0.017(7)
C74 0.044(9) 0.064(11) 0.033(7) 0.001(7) 0.010(6) -0.007(7)
C75 0.064(11) 0.046(9) 0.040(8) -0.003(7) -0.003(7) -0.003(8)
C76 0.046(9) 0.040(8) 0.039(7) -0.022(6) -0.002(6) -0.005(6)
Li3 0.032(8) 0.006(7) 0.027(7) 0.003(6) 0.007(6) 0.001(6)
Li4 0.034(8) 0.024(8) 0.022(7) -0.006(6) 0.002(6) 0.008(7)
O5 0.086(8) 0.018(5) 0.040(5) -0.008(4) 0.028(5) -0.016(5)
O6 0.032(5) 0.031(5) 0.036(5) 0.002(4) 0.000(4) -0.003(4)
O7 0.053(6) 0.023(5) 0.029(4) 0.002(4) 0.002(4) 0.007(4)
O8 0.044(5) 0.022(4) 0.073(5) 0.001(4) 0.014(4) 0.005(3)
C77 0.117(16) 0.024(8) 0.049(9) 0.003(7) 0.027(9) -0.018(9)
C78 0.031(8) 0.037(8) 0.045(8) 0.005(6) 0.003(6) 0.007(6)
C79 0.060(10) 0.046(9) 0.033(7) 0.002(6) 0.005(7) 0.007(7)
C80 0.023(7) 0.034(8) 0.048(8) 0.007(6) -0.001(5) -0.010(5)
C81 0.044(7) 0.024(6) 0.050(7) 0.002(5) 0.009(6) 0.006(5)
C82 0.063(7) 0.024(6) 0.052(6) 0.001(5) 0.023(5) 0.011(5)
C83 0.065(7) 0.038(6) 0.043(6) -0.001(5) 0.008(5) 0.025(5)
C84 0.049(7) 0.044(7) 0.047(7) -0.004(6) -0.001(6) 0.013(6)
C85 0.046(9) 0.037(8) 0.029(6) -0.004(6) 0.006(6) 0.003(6)
C86 0.054(8) 0.055(8) 0.059(8) -0.003(7) -0.002(6) 0.018(7)
C87 0.070(8) 0.051(7) 0.056(7) 0.001(6) -0.015(6) 0.023(6)
C88 0.061(8) 0.039(7) 0.045(7) 0.011(6) -0.018(6) 0.001(6)
C89 0.053(7) 0.030(6) 0.071(8) -0.006(7) 0.011(7) 0.007(6)
C90 0.056(6) 0.037(6) 0.077(7) -0.005(6) 0.014(6) 0.003(5)
C91 0.050(6) 0.039(6) 0.075(7) -0.007(6) 0.012(6) 0.006(5)
C92 0.043(7) 0.033(6) 0.073(8) -0.004(7) 0.015(7) 0.005(6)
Li5 0.046(9) 0.019(8) 0.060(9) 0.005(7) 0.016(8) 0.009(7)
O9 0.025(5) 0.026(5) 0.039(5) -0.001(4) 0.004(4) -0.002(3)
O10 0.027(5) 0.015(4) 0.041(5) 0.005(4) -0.001(4) 0.000(3)
O11 0.025(4) 0.006(4) 0.031(4) 0.002(3) -0.002(3) 0.001(3)
O12 0.028(4) 0.033(4) 0.034(4) -0.010(3) 0.004(3) -0.007(3)
C93 0.031(7) 0.018(6) 0.051(8) 0.003(6) 0.010(6) 0.006(5)
C94 0.028(7) 0.011(6) 0.056(8) -0.002(5) 0.006(6) 0.004(5)
C95 0.035(7) 0.017(6) 0.035(6) -0.006(5) 0.001(5) -0.009(5)
C96 0.028(7) 0.019(6) 0.027(6) 0.003(5) 0.009(5) -0.003(5)
C97 0.035(8) 0.017(6) 0.040(7) 0.007(5) 0.000(5) -0.007(5)
C98 0.028(7) 0.039(8) 0.038(7) -0.002(6) -0.003(5) -0.005(6)
C99 0.043(9) 0.043(9) 0.040(7) 0.014(6) -0.004(6) -0.010(6)
C100 0.030(7) 0.035(7) 0.027(6) 0.005(5) 0.003(5) -0.011(5)
C101 0.024(7) 0.038(8) 0.039(7) 0.005(6) -0.007(5) -0.011(5)
C102 0.082(12) 0.029(8) 0.031(7) 0.013(6) 0.010(7) 0.011(7)
C103 0.024(7) 0.054(9) 0.034(7) -0.010(6) -0.008(5) 0.011(6)
C104 0.020(6) 0.026(7) 0.034(6) 0.000(5) -0.007(5) 0.003(5)
C105 0.031(5) 0.036(6) 0.038(5) -0.003(4) 0.003(4) -0.004(4)
C106 0.032(6) 0.045(7) 0.042(6) -0.002(6) 0.009(5) -0.001(6)
C107 0.035(6) 0.040(7) 0.040(6) -0.005(6) 0.007(5) 0.005(6)
C108 0.037(5) 0.041(6) 0.039(5) -0.013(5) 0.002(4) -0.004(5)
Li6 0.016(10) 0.027(11) 0.032(10) -0.001(8) 0.004(8) 0.003(8)
C92A 0.045(7) 0.035(6) 0.073(8) -0.002(7) 0.016(7) 0.006(6)
C89A 0.051(7) 0.033(6) 0.072(8) -0.005(7) 0.011(7) 0.007(6)
C1A 0.034(7) 0.043(7) 0.041(6) -0.007(6) 0.007(6) 0.003(6)
C1B 0.031(6) 0.040(7) 0.041(6) -0.001(6) 0.007(6) 0.002(6)

loop_
_atom_type_symbol
_atom_type_description
_atom_type_scat_dispersion_real
_atom_type_scat_dispersion_imag
_atom_type_scat_source
C C 0.0033 0.0016 'International Tables Vol C Tables 4.2.6.8 and 6.1.1.4'
H H 0.0000 0.0000 'International Tables Vol C Tables 4.2.6.8 and 6.1.1.4'
Fe Fe 0.3463 0.8444 'International Tables Vol C Tables 4.2.6.8 and 6.1.1.4'
Li Li -0.0003 0.0001 'International Tables Vol C Tables 4.2.6.8 and 6.1.1.4'
Lu Lu -0.4720 5.8584 'International Tables Vol C Tables 4.2.6.8 and 6.1.1.4'
O O 0.0106 0.0060 'International Tables Vol C Tables 4.2.6.8 and 6.1.1.4'

loop_
_geom_angle_atom_site_label_1
_geom_angle_atom_site_label_2
_geom_angle_atom_site_label_3
_geom_angle
_geom_angle_site_symmetry_1
_geom_angle_site_symmetry_3
_geom_angle_publ_flag
Fe2 Lu1 Fe1 119.42(4) . . ?
Fe2 Lu1 Fe3 121.89(4) . . ?
Fe3 Lu1 Fe1 118.62(4) . . ?
C1 Lu1 Fe1 40.2(2) . . ?
C1 Lu1 Fe2 117.3(2) . . ?
C1 Lu1 Fe3 104.7(3) . . ?
C1 Lu1 C6 79.8(3) . . ?
C1 Lu1 C16 82.3(3) . . ?
C1 Lu1 C21 123.3(3) . . ?
C1 Lu1 C26 82.5(4) . . ?
C1 Lu1 Li1 50.3(4) . . ?
C1 Lu1 Li2 129.1(5) . . ?
C6 Lu1 Fe1 39.6(2) . . ?
C6 Lu1 Fe2 109.2(2) . . ?
C6 Lu1 Fe3 116.5(3) . . ?
C6 Lu1 C16 125.2(4) . . ?
C6 Lu1 Li1 129.0(5) . . ?
C6 Lu1 Li2 50.6(5) . . ?
C11 Lu1 Fe1 116.6(3) . . ?
C11 Lu1 Fe2 41.1(2) . . ?
C11 Lu1 Fe3 110.5(3) . . ?
C11 Lu1 C1 144.8(4) . . ?
C11 Lu1 C6 84.1(3) . . ?
C11 Lu1 C16 81.8(3) . . ?
C11 Lu1 C21 85.2(3) . . ?
C11 Lu1 C26 125.8(4) . . ?
C11 Lu1 Li1 129.6(4) . . ?
C11 Lu1 Li2 51.5(5) . . ?
C16 Lu1 Fe1 105.7(3) . . ?
C16 Lu1 Fe2 40.7(2) . . ?
C16 Lu1 Fe3 118.1(3) . . ?
C16 Lu1 Li1 48.7(4) . . ?
C16 Lu1 Li2 132.3(5) . . ?
C21 Lu1 Fe1 107.6(3) . . ?
C21 Lu1 Fe2 119.3(2) . . ?
C21 Lu1 Fe3 40.4(2) . . ?
C21 Lu1 C6 83.6(4) . . ?
C21 Lu1 C16 146.6(4) . . ?
C21 Lu1 C26 80.7(3) . . ?
C21 Lu1 Li1 129.0(5) . . ?
C21 Lu1 Li2 50.3(5) . . ?
C26 Lu1 Fe1 117.5(3) . . ?
C26 Lu1 Fe2 106.4(2) . . ?
C26 Lu1 Fe3 40.3(2) . . ?
C26 Lu1 C6 144.4(3) . . ?
C26 Lu1 C16 82.2(3) . . ?
C26 Lu1 Li1 49.5(5) . . ?
C26 Lu1 Li2 130.1(5) . . ?
Li1 Lu1 Fe1 89.7(4) . . ?
Li1 Lu1 Fe2 88.8(4) . . ?
Li1 Lu1 Fe3 89.0(4) . . ?
Li2 Lu1 Fe1 89.8(4) . . ?
Li2 Lu1 Fe2 92.2(4) . . ?
Li2 Lu1 Fe3 90.5(4) . . ?
Li2 Lu1 Li1 179.0(6) . . ?
C1 Fe1 Lu1 49.9(3) . . ?
C2 Fe1 Lu1 77.1(3) . . ?
C2 Fe1 C1 41.0(4) . . ?
C2 Fe1 C3 40.8(4) . . ?
C2 Fe1 C4 67.8(4) . . ?
C2 Fe1 C6 120.0(4) . . ?
C2 Fe1 C7 107.7(4) . . ?
C2 Fe1 C8 124.0(4) . . ?
C2 Fe1 C10 156.9(4) . . ?
C3 Fe1 Lu1 116.3(3) . . ?
C3 Fe1 C1 69.8(4) . . ?
C3 Fe1 C6 158.9(4) . . ?
C3 Fe1 C7 126.2(5) . . ?
C3 Fe1 C8 111.0(5) . . ?
C4 Fe1 Lu1 116.7(3) . . ?
C4 Fe1 C1 69.8(4) . . ?
C4 Fe1 C3 40.0(5) . . ?
C4 Fe1 C6 155.4(5) . . ?
C4 Fe1 C7 163.4(5) . . ?
C4 Fe1 C8 127.0(5) . . ?
C5 Fe1 Lu1 77.3(3) . . ?
C5 Fe1 C1 40.4(4) . . ?
C5 Fe1 C2 67.0(4) . . ?
C5 Fe1 C3 67.9(5) . . ?
C5 Fe1 C4 41.1(5) . . ?
C5 Fe1 C6 117.3(5) . . ?
C5 Fe1 C7 153.5(4) . . ?
C5 Fe1 C8 163.1(4) . . ?
C5 Fe1 C9 124.7(4) . . ?
C5 Fe1 C10 106.3(5) . . ?
C6 Fe1 Lu1 50.6(3) . . ?
C6 Fe1 C1 100.4(4) . . ?
C7 Fe1 Lu1 76.3(3) . . ?
C7 Fe1 C1 118.1(4) . . ?
C7 Fe1 C6 41.0(4) . . ?
C8 Fe1 Lu1 116.3(3) . . ?
C8 Fe1 C1 156.3(4) . . ?
C8 Fe1 C6 70.3(4) . . ?
C8 Fe1 C7 41.1(4) . . ?
C9 Fe1 Lu1 118.8(3) . . ?
C9 Fe1 C1 157.9(5) . . ?
C9 Fe1 C2 160.7(5) . . ?
C9 Fe1 C3 124.8(5) . . ?
C9 Fe1 C4 109.6(4) . . ?
C9 Fe1 C6 70.7(4) . . ?
C9 Fe1 C7 69.0(4) . . ?
C9 Fe1 C8 41.1(4) . . ?
C9 Fe1 C10 41.1(4) . . ?
C10 Fe1 Lu1 79.8(3) . . ?
C10 Fe1 C1 119.4(4) . . ?
C10 Fe1 C3 159.5(5) . . ?
C10 Fe1 C4 122.7(5) . . ?
C10 Fe1 C6 41.5(4) . . ?
C10 Fe1 C7 67.8(4) . . ?
C10 Fe1 C8 68.6(5) . . ?
C11 Fe2 Lu1 51.4(3) . . ?
C12 Fe2 Lu1 79.5(3) . . ?
C12 Fe2 C11 40.6(4) . . ?
C12 Fe2 C13 41.1(4) . . ?
C12 Fe2 C14 68.3(5) . . ?
C12 Fe2 C15 67.2(5) . . ?
C12 Fe2 C16 121.6(4) . . ?
C12 Fe2 C17 107.0(5) . . ?
C12 Fe2 C18 122.5(5) . . ?
C12 Fe2 C19 158.6(5) . . ?
C13 Fe2 Lu1 119.0(3) . . ?
C13 Fe2 C11 70.4(4) . . ?
C13 Fe2 C14 40.9(5) . . ?
C13 Fe2 C15 68.7(5) . . ?
C13 Fe2 C16 158.7(5) . . ?
C13 Fe2 C17 122.7(5) . . ?
C13 Fe2 C18 106.9(5) . . ?
C13 Fe2 C19 122.4(4) . . ?
C14 Fe2 Lu1 117.4(3) . . ?
C14 Fe2 C11 70.3(4) . . ?
C14 Fe2 C16 158.0(5) . . ?
C15 Fe2 Lu1 77.5(3) . . ?
C15 Fe2 C11 41.0(4) . . ?
C15 Fe2 C14 41.2(4) . . ?
C15 Fe2 C16 120.9(4) . . ?
C15 Fe2 C18 161.1(5) . . ?
C16 Fe2 Lu1 52.4(3) . . ?
C16 Fe2 C11 103.7(4) . . ?
C17 Fe2 Lu1 79.3(3) . . ?
C17 Fe2 C11 119.7(4) . . ?
C17 Fe2 C14 160.0(5) . . ?
C17 Fe2 C15 156.7(4) . . ?
C17 Fe2 C16 41.3(4) . . ?
C17 Fe2 C18 41.2(4) . . ?
C17 Fe2 C19 68.5(5) . . ?
C18 Fe2 Lu1 118.9(3) . . ?
C18 Fe2 C11 156.7(5) . . ?
C18 Fe2 C14 123.6(5) . . ?
C18 Fe2 C16 70.0(4) . . ?
C19 Fe2 Lu1 118.7(3) . . ?
C19 Fe2 C11 160.1(5) . . ?
C19 Fe2 C14 108.4(5) . . ?
C19 Fe2 C15 125.2(5) . . ?
C19 Fe2 C16 69.8(4) . . ?
C19 Fe2 C18 40.4(5) . . ?
C20 Fe2 Lu1 79.7(3) . . ?
C20 Fe2 C11 122.6(4) . . ?
C20 Fe2 C12 159.1(4) . . ?
C20 Fe2 C13 158.7(4) . . ?
C20 Fe2 C14 123.3(5) . . ?
C20 Fe2 C15 108.8(5) . . ?
C20 Fe2 C16 41.3(4) . . ?
C20 Fe2 C17 68.1(5) . . ?
C20 Fe2 C18 68.1(5) . . ?
C20 Fe2 C19 40.5(4) . . ?
C21 Fe3 Lu1 51.0(3) . . ?
C22 Fe3 Lu1 80.3(3) . . ?
C22 Fe3 C21 41.5(4) . . ?
C22 Fe3 C26 121.1(5) . . ?
C22 Fe3 C30 159.7(5) . . ?
C23 Fe3 Lu1 119.1(4) . . ?
C23 Fe3 C21 70.5(5) . . ?
C23 Fe3 C22 40.8(5) . . ?
C23 Fe3 C25 68.5(5) . . ?
C23 Fe3 C26 158.6(5) . . ?
C23 Fe3 C30 159.1(5) . . ?
C24 Fe3 Lu1 116.8(3) . . ?
C24 Fe3 C21 70.2(5) . . ?
C24 Fe3 C22 68.0(5) . . ?
C24 Fe3 C23 40.4(5) . . ?
C24 Fe3 C25 41.3(5) . . ?
C24 Fe3 C26 157.8(5) . . ?
C24 Fe3 C30 124.8(5) . . ?
C25 Fe3 Lu1 76.7(3) . . ?
C25 Fe3 C21 40.8(4) . . ?
C25 Fe3 C22 67.5(5) . . ?
C25 Fe3 C26 119.9(5) . . ?
C25 Fe3 C30 110.4(5) . . ?
C26 Fe3 Lu1 51.5(3) . . ?
C26 Fe3 C21 102.5(4) . . ?
C27 Fe3 Lu1 78.1(3) . . ?
C27 Fe3 C21 117.6(4) . . ?
C27 Fe3 C22 105.4(4) . . ?
C27 Fe3 C23 123.1(5) . . ?
C27 Fe3 C24 160.9(5) . . ?
C27 Fe3 C25 154.6(4) . . ?
C27 Fe3 C26 41.1(4) . . ?
C27 Fe3 C30 67.3(4) . . ?
C28 Fe3 Lu1 118.2(3) . . ?
C28 Fe3 C21 154.0(5) . . ?
C28 Fe3 C22 119.5(5) . . ?
C28 Fe3 C23 106.4(5) . . ?
C28 Fe3 C24 124.9(5) . . ?
C28 Fe3 C25 163.6(5) . . ?
C28 Fe3 C26 70.7(4) . . ?
C28 Fe3 C27 41.3(4) . . ?
C28 Fe3 C29 40.6(5) . . ?
C28 Fe3 C30 68.5(5) . . ?
C29 Fe3 Lu1 118.3(3) . . ?
C29 Fe3 C21 161.8(5) . . ?
C29 Fe3 C22 156.5(5) . . ?
C29 Fe3 C23 122.6(5) . . ?
C29 Fe3 C24 110.6(5) . . ?
C29 Fe3 C25 128.0(5) . . ?
C29 Fe3 C26 69.7(5) . . ?
C29 Fe3 C27 67.9(4) . . ?
C29 Fe3 C30 40.5(5) . . ?
C30 Fe3 Lu1 79.6(3) . . ?
C30 Fe3 C21 123.3(4) . . ?
C30 Fe3 C26 41.0(4) . . ?
C31 O1 C34 105.2(8) . . ?
C31 O1 Li1 120.6(9) . . ?
C34 O1 Li1 114.1(8) . . ?
C35 O2 Li2 118.5(9) . . ?
C38 O2 C35 106.1(9) . . ?
C38 O2 Li2 117.5(9) . . ?
Fe1 C1 Lu1 89.9(4) . . ?
Fe1 C1 Li1 155.2(7) . . ?
C2 C1 Lu1 118.8(7) . . ?
C2 C1 Fe1 67.3(6) . . ?
C2 C1 Li1 111.0(8) . . ?
C5 C1 Lu1 119.8(7) . . ?
C5 C1 Fe1 66.4(6) . . ?
C5 C1 C2 102.1(10) . . ?
C5 C1 Li1 135.0(9) . . ?
Li1 C1 Lu1 68.9(6) . . ?
Fe1 C2 H2 125.6 . . ?
C1 C2 Fe1 71.7(6) . . ?
C1 C2 H2 124.4 . . ?
C3 C2 Fe1 69.9(6) . . ?
C3 C2 C1 111.2(10) . . ?
C3 C2 H2 124.4 . . ?
Fe1 C3 H3 126.1 . . ?
C2 C3 Fe1 69.3(6) . . ?
C2 C3 H3 126.3 . . ?
C4 C3 Fe1 69.9(7) . . ?
C4 C3 C2 107.5(10) . . ?
C4 C3 H3 126.3 . . ?
Fe1 C4 H4 126.7 . . ?
C3 C4 Fe1 70.0(7) . . ?
C3 C4 H4 126.8 . . ?
C3 C4 C5 106.5(10) . . ?
C5 C4 Fe1 68.1(7) . . ?
C5 C4 H4 126.8 . . ?
Fe1 C5 H5 123.9 . . ?
C1 C5 Fe1 73.1(7) . . ?
C1 C5 C4 112.7(11) . . ?
C1 C5 H5 123.7 . . ?
C4 C5 Fe1 70.8(7) . . ?
C4 C5 H5 123.7 . . ?
Fe1 C6 Lu1 89.8(4) . . ?
Fe1 C6 Li2 155.9(8) . . ?
C7 C6 Lu1 116.4(7) . . ?
C7 C6 Fe1 68.9(6) . . ?
C7 C6 C10 104.0(9) . . ?
C7 C6 Li2 128.8(9) . . ?
C10 C6 Lu1 122.7(7) . . ?
C10 C6 Fe1 68.2(6) . . ?
C10 C6 Li2 115.1(9) . . ?
Li2 C6 Lu1 68.1(6) . . ?
Fe1 C7 H7 127.6 . . ?
C6 C7 Fe1 70.2(6) . . ?
C6 C7 H7 124.7 . . ?
C8 C7 Fe1 69.2(6) . . ?
C8 C7 C6 110.5(10) . . ?
C8 C7 H7 124.7 . . ?
Fe1 C8 H8 126.5 . . ?
C7 C8 Fe1 69.7(6) . . ?
C7 C8 H8 126.2 . . ?
C9 C8 Fe1 69.2(6) . . ?
C9 C8 C7 107.5(10) . . ?
C9 C8 H8 126.2 . . ?
Fe1 C9 H9 125.7 . . ?
C8 C9 Fe1 69.8(6) . . ?
C8 C9 H9 126.5 . . ?
C10 C9 Fe1 69.6(6) . . ?
C10 C9 C8 107.0(9) . . ?
C10 C9 H9 126.5 . . ?
Fe1 C10 H10 127.4 . . ?
C6 C10 Fe1 70.4(6) . . ?
C6 C10 H10 124.6 . . ?
C9 C10 Fe1 69.3(6) . . ?
C9 C10 C6 110.8(10) . . ?
C9 C10 H10 124.6 . . ?
Fe2 C11 Lu1 87.5(4) . . ?
Fe2 C11 Li2 154.4(7) . . ?
C12 C11 Lu1 120.6(8) . . ?
C12 C11 Fe2 67.2(6) . . ?
C12 C11 C15 102.7(9) . . ?
C12 C11 Li2 117.2(9) . . ?
C15 C11 Lu1 116.2(7) . . ?
C15 C11 Fe2 67.7(6) . . ?
C15 C11 Li2 130.0(9) . . ?
Li2 C11 Lu1 68.3(6) . . ?
Fe2 C12 H12 126.3 . . ?
C11 C12 Fe2 72.2(6) . . ?
C11 C12 H12 123.8 . . ?
C13 C12 Fe2 69.4(6) . . ?
C13 C12 C11 112.5(10) . . ?
C13 C12 H12 123.8 . . ?
Fe2 C13 H13 125.2 . . ?
C12 C13 Fe2 69.4(6) . . ?
C12 C13 H13 126.6 . . ?
C14 C13 Fe2 70.3(6) . . ?
C14 C13 C12 106.8(10) . . ?
C14 C13 H13 126.6 . . ?
Fe2 C14 H14 126.9 . . ?
C13 C14 Fe2 68.8(6) . . ?
C13 C14 H14 126.6 . . ?
C13 C14 C15 106.9(10) . . ?
C15 C14 Fe2 69.3(6) . . ?
C15 C14 H14 126.6 . . ?
Fe2 C15 H15 126.4 . . ?
C11 C15 Fe2 71.3(6) . . ?
C11 C15 H15 124.4 . . ?
C14 C15 Fe2 69.5(6) . . ?
C14 C15 C11 111.2(10) . . ?
C14 C15 H15 124.4 . . ?
Fe2 C16 Lu1 86.9(3) . . ?
Fe2 C16 Li1 153.2(7) . . ?
C17 C16 Lu1 117.6(7) . . ?
C17 C16 Fe2 67.8(6) . . ?
C17 C16 Li1 133.7(9) . . ?
C20 C16 Lu1 118.2(7) . . ?
C20 C16 Fe2 67.3(6) . . ?
C20 C16 C17 103.3(9) . . ?
C20 C16 Li1 112.9(9) . . ?
Li1 C16 Lu1 69.1(6) . . ?
Fe2 C17 H17 125.9 . . ?
C16 C17 Fe2 70.9(6) . . ?
C16 C17 H17 124.9 . . ?
C18 C17 Fe2 69.8(6) . . ?
C18 C17 C16 110.1(10) . . ?
C18 C17 H17 124.9 . . ?
Fe2 C18 H18 126.6 . . ?
C17 C18 Fe2 69.0(6) . . ?
C17 C18 H18 126.3 . . ?
C19 C18 Fe2 69.6(6) . . ?
C19 C18 C17 107.4(10) . . ?
C19 C18 H18 126.3 . . ?
Fe2 C19 H19 126.5 . . ?
C18 C19 Fe2 70.0(6) . . ?
C18 C19 H19 126.1 . . ?
C20 C19 Fe2 69.1(6) . . ?
C20 C19 C18 107.9(10) . . ?
C20 C19 H19 126.1 . . ?
Fe2 C20 H20 125.4 . . ?
C16 C20 Fe2 71.4(6) . . ?
C16 C20 H20 124.3 . . ?
C19 C20 Fe2 70.5(6) . . ?
C19 C20 C16 111.4(10) . . ?
C19 C20 H20 124.3 . . ?
Fe3 C21 Lu1 88.6(4) . . ?
Fe3 C21 Li2 155.9(7) . . ?
C22 C21 Lu1 122.3(7) . . ?
C22 C21 Fe3 67.9(6) . . ?
C22 C21 Li2 117.1(9) . . ?
C25 C21 Lu1 116.0(7) . . ?
C25 C21 Fe3 68.1(6) . . ?
C25 C21 C22 103.0(10) . . ?
C25 C21 Li2 128.3(9) . . ?
Li2 C21 Lu1 68.7(5) . . ?
Fe3 C22 H22 127.0 . . ?
C21 C22 Fe3 70.6(6) . . ?
C21 C22 H22 124.5 . . ?
C23 C22 Fe3 69.5(7) . . ?
C23 C22 C21 111.1(11) . . ?
C23 C22 H22 124.5 . . ?
Fe3 C23 H23 125.9 . . ?
C22 C23 Fe3 69.7(7) . . ?
C22 C23 H23 126.3 . . ?
C24 C23 Fe3 69.7(7) . . ?
C24 C23 C22 107.4(11) . . ?
C24 C23 H23 126.3 . . ?
Fe3 C24 H24 126.0 . . ?
C23 C24 Fe3 69.9(7) . . ?
C23 C24 H24 126.2 . . ?
C23 C24 C25 107.7(11) . . ?
C25 C24 Fe3 69.5(6) . . ?
C25 C24 H24 126.2 . . ?
Fe3 C25 H25 126.8 . . ?
C21 C25 Fe3 71.0(6) . . ?
C21 C25 C24 110.9(11) . . ?
C21 C25 H25 124.6 . . ?
C24 C25 Fe3 69.2(6) . . ?
C24 C25 H25 124.6 . . ?
Fe3 C26 Lu1 88.2(4) . . ?
Fe3 C26 Li1 153.2(7) . . ?
C27 C26 Lu1 117.3(8) . . ?
C27 C26 Fe3 67.6(6) . . ?
C27 C26 C30 103.0(9) . . ?
C27 C26 Li1 134.8(9) . . ?
C30 C26 Lu1 120.8(7) . . ?
C30 C26 Fe3 68.5(6) . . ?
C30 C26 Li1 110.9(9) . . ?
Li1 C26 Lu1 68.8(5) . . ?
Fe3 C27 H27 127.0 . . ?
C26 C27 Fe3 71.3(6) . . ?
C26 C27 H27 124.3 . . ?
C28 C27 Fe3 69.1(6) . . ?
C28 C27 C26 111.4(9) . . ?
C28 C27 H27 124.3 . . ?
Fe3 C28 H28 125.2 . . ?
C27 C28 Fe3 69.6(6) . . ?
C27 C28 H28 126.9 . . ?
C29 C28 Fe3 69.8(6) . . ?
C29 C28 C27 106.1(10) . . ?
C29 C28 H28 126.9 . . ?
Fe3 C29 H29 125.7 . . ?
C28 C29 Fe3 69.6(6) . . ?
C28 C29 H29 125.4 . . ?
C28 C29 C30 109.1(10) . . ?
C30 C29 Fe3 70.8(6) . . ?
C30 C29 H29 125.4 . . ?
Fe3 C30 H30 127.6 . . ?
C26 C30 Fe3 70.5(6) . . ?
C26 C30 H30 124.8 . . ?
C29 C30 Fe3 68.7(6) . . ?
C29 C30 C26 110.3(10) . . ?
C29 C30 H30 124.8 . . ?
O1 C31 H31A 110.8 . . ?
O1 C31 H31B 110.8 . . ?
O1 C31 C32 104.9(9) . . ?
H31A C31 H31B 108.9 . . ?
C32 C31 H31A 110.8 . . ?
C32 C31 H31B 110.8 . . ?
C31 C32 H32A 111.2 . . ?
C31 C32 H32B 111.2 . . ?
H32A C32 H32B 109.2 . . ?
C33 C32 C31 102.6(9) . . ?
C33 C32 H32A 111.2 . . ?
C33 C32 H32B 111.2 . . ?
C32 C33 H33A 110.7 . . ?
C32 C33 H33B 110.7 . . ?
H33A C33 H33B 108.8 . . ?
C34 C33 C32 105.4(9) . . ?
C34 C33 H33A 110.7 . . ?
C34 C33 H33B 110.7 . . ?
O1 C34 C33 106.6(9) . . ?
O1 C34 H34A 110.4 . . ?
O1 C34 H34B 110.4 . . ?
C33 C34 H34A 110.4 . . ?
C33 C34 H34B 110.4 . . ?
H34A C34 H34B 108.6 . . ?
O2 C35 H35A 110.6 . . ?
O2 C35 H35B 110.6 . . ?
O2 C35 C36 105.6(11) . . ?
H35A C35 H35B 108.7 . . ?
C36 C35 H35A 110.6 . . ?
C36 C35 H35B 110.6 . . ?
C35 C36 H36A 111.0 . . ?
C35 C36 H36B 111.0 . . ?
C35 C36 C37 103.6(11) . . ?
H36A C36 H36B 109.0 . . ?
C37 C36 H36A 111.0 . . ?
C37 C36 H36B 111.0 . . ?
C36 C37 H37A 110.8 . . ?
C36 C37 H37B 110.8 . . ?
H37A C37 H37B 108.9 . . ?
C38 C37 C36 104.6(12) . . ?
C38 C37 H37A 110.8 . . ?
C38 C37 H37B 110.8 . . ?
O2 C38 C37 105.7(11) . . ?
O2 C38 H38A 110.6 . . ?
O2 C38 H38B 110.6 . . ?
C37 C38 H38A 110.6 . . ?
C37 C38 H38B 110.6 . . ?
H38A C38 H38B 108.7 . . ?
O1 Li1 Lu1 169.8(9) . . ?
O1 Li1 C1 109.2(9) . . ?
O1 Li1 C16 124.4(10) . . ?
O1 Li1 C26 120.8(9) . . ?
C1 Li1 Lu1 60.8(5) . . ?
C16 Li1 Lu1 62.1(5) . . ?
C16 Li1 C1 99.0(8) . . ?
C16 Li1 C26 100.3(8) . . ?
C26 Li1 Lu1 61.7(5) . . ?
C26 Li1 C1 98.3(8) . . ?
O2 Li2 Lu1 171.8(10) . . ?
O2 Li2 C6 114.7(10) . . ?
O2 Li2 C11 128.0(10) . . ?
O2 Li2 C21 114.2(9) . . ?
C6 Li2 Lu1 61.4(5) . . ?
C6 Li2 C11 97.5(8) . . ?
C11 Li2 Lu1 60.2(5) . . ?
C21 Li2 Lu1 61.0(5) . . ?
C21 Li2 C6 98.4(9) . . ?
C21 Li2 C11 98.9(9) . . ?
Fe4 Lu2 Fe5 121.83(4) . . ?
Fe4 Lu2 Fe6 117.99(4) . . ?
Fe5 Lu2 Fe6 120.15(4) . . ?
C39 Lu2 Fe4 40.8(2) . . ?
C39 Lu2 Fe5 105.6(2) . . ?
C39 Lu2 Fe6 118.0(2) . . ?
C39 Lu2 C54 123.9(3) . . ?
C39 Lu2 C59 82.0(3) . . ?
C39 Lu2 Li3 49.7(4) . . ?
C39 Lu2 Li4 130.0(5) . . ?
C44 Lu2 Fe4 40.9(3) . . ?
C44 Lu2 Fe5 118.8(3) . . ?
C44 Lu2 Fe6 106.8(3) . . ?
C44 Lu2 C39 81.6(3) . . ?
C44 Lu2 C54 84.6(4) . . ?
C44 Lu2 C59 120.7(4) . . ?
C44 Lu2 Li3 129.6(5) . . ?
C44 Lu2 Li4 50.1(5) . . ?
C49 Lu2 Fe4 120.7(3) . . ?
C49 Lu2 Fe5 40.7(2) . . ?
C49 Lu2 Fe6 104.3(2) . . ?
C49 Lu2 C39 83.8(3) . . ?
C49 Lu2 C44 148.9(4) . . ?
C49 Lu2 C54 81.0(3) . . ?
C49 Lu2 C59 84.0(4) . . ?
C49 Lu2 Li3 50.4(5) . . ?
C49 Lu2 Li4 129.7(5) . . ?
C54 Lu2 Fe4 109.7(3) . . ?
C54 Lu2 Fe5 40.3(3) . . ?
C54 Lu2 Fe6 118.0(3) . . ?
C54 Lu2 C59 147.9(4) . . ?
C54 Lu2 Li3 129.9(5) . . ?
C54 Lu2 Li4 50.1(5) . . ?
C59 Lu2 Fe4 102.3(3) . . ?
C59 Lu2 Fe5 120.5(3) . . ?
C59 Lu2 Fe6 40.1(3) . . ?
C59 Lu2 Li3 50.1(5) . . ?
C59 Lu2 Li4 130.1(5) . . ?
C64 Lu2 Fe4 118.8(3) . . ?
C64 Lu2 Fe5 106.0(3) . . ?
C64 Lu2 Fe6 40.8(2) . . ?
C64 Lu2 C39 148.3(4) . . ?
C64 Lu2 C44 84.6(4) . . ?
C64 Lu2 C49 120.4(4) . . ?
C64 Lu2 C54 82.6(4) . . ?
C64 Lu2 C59 80.8(4) . . ?
C64 Lu2 Li3 128.8(4) . . ?
C64 Lu2 Li4 51.5(5) . . ?
Li3 Lu2 Fe4 89.2(4) . . ?
Li3 Lu2 Fe5 90.0(4) . . ?
Li3 Lu2 Fe6 88.9(4) . . ?
Li4 Lu2 Fe4 90.5(4) . . ?
Li4 Lu2 Fe5 90.0(4) . . ?
Li4 Lu2 Fe6 91.3(4) . . ?
Li4 Lu2 Li3 179.7(6) . . ?
C39 Fe4 Lu2 51.5(3) . . ?
C39 Fe4 C44 102.7(4) . . ?
C40 Fe4 Lu2 81.0(3) . . ?
C40 Fe4 C39 41.1(4) . . ?
C40 Fe4 C41 41.2(4) . . ?
C40 Fe4 C42 68.4(4) . . ?
C40 Fe4 C43 67.2(4) . . ?
C40 Fe4 C44 121.4(4) . . ?
C40 Fe4 C45 107.3(4) . . ?
C40 Fe4 C46 122.2(4) . . ?
C40 Fe4 C47 159.1(4) . . ?
C40 Fe4 C48 158.5(4) . . ?
C41 Fe4 Lu2 120.1(3) . . ?
C41 Fe4 C39 70.8(4) . . ?
C41 Fe4 C44 159.0(4) . . ?
C42 Fe4 Lu2 117.3(3) . . ?
C42 Fe4 C39 70.9(4) . . ?
C42 Fe4 C41 40.6(4) . . ?
C42 Fe4 C43 41.3(4) . . ?
C42 Fe4 C44 157.6(4) . . ?
C42 Fe4 C45 160.1(4) . . ?
C42 Fe4 C47 108.1(4) . . ?
C43 Fe4 Lu2 76.9(3) . . ?
C43 Fe4 C39 41.2(4) . . ?
C43 Fe4 C41 68.4(4) . . ?
C43 Fe4 C44 120.3(4) . . ?
C44 Fe4 Lu2 51.4(3) . . ?
C45 Fe4 Lu2 80.0(3) . . ?
C45 Fe4 C39 119.6(4) . . ?
C45 Fe4 C41 123.4(4) . . ?
C45 Fe4 C43 156.8(4) . . ?
C45 Fe4 C44 41.6(4) . . ?
C45 Fe4 C47 68.5(4) . . ?
C46 Fe4 Lu2 119.1(3) . . ?
C46 Fe4 C39 156.4(4) . . ?
C46 Fe4 C41 107.1(4) . . ?
C46 Fe4 C42 123.5(4) . . ?
C46 Fe4 C43 161.3(4) . . ?
C46 Fe4 C44 70.6(4) . . ?
C46 Fe4 C45 40.9(4) . . ?
C46 Fe4 C47 41.2(4) . . ?
C47 Fe4 Lu2 117.1(3) . . ?
C47 Fe4 C39 159.2(4) . . ?
C47 Fe4 C41 122.7(5) . . ?
C47 Fe4 C43 124.7(4) . . ?
C47 Fe4 C44 70.0(4) . . ?
C48 Fe4 Lu2 77.5(3) . . ?
C48 Fe4 C39 121.5(4) . . ?
C48 Fe4 C41 159.1(5) . . ?
C48 Fe4 C42 123.4(4) . . ?
C48 Fe4 C43 108.6(4) . . ?
C48 Fe4 C44 40.8(4) . . ?
C48 Fe4 C45 67.7(5) . . ?
C48 Fe4 C46 68.7(4) . . ?
C48 Fe4 C47 40.7(4) . . ?
C49 Fe5 Lu2 50.9(3) . . ?
C50 Fe5 Lu2 80.7(4) . . ?
C50 Fe5 C49 40.7(4) . . ?
C50 Fe5 C51 41.0(5) . . ?
C50 Fe5 C54 121.6(5) . . ?
C50 Fe5 C57 122.5(5) . . ?
C51 Fe5 Lu2 119.3(3) . . ?
C51 Fe5 C49 70.2(5) . . ?
C51 Fe5 C54 159.8(4) . . ?
C52 Fe5 Lu2 116.3(3) . . ?
C52 Fe5 C49 70.8(4) . . ?
C52 Fe5 C50 68.3(5) . . ?
C52 Fe5 C51 40.5(4) . . ?
C52 Fe5 C54 156.1(5) . . ?
C52 Fe5 C56 108.3(4) . . ?
C52 Fe5 C57 125.4(4) . . ?
C53 Fe5 Lu2 75.7(3) . . ?
C53 Fe5 C49 41.4(4) . . ?
C53 Fe5 C50 67.4(4) . . ?
C53 Fe5 C51 68.4(5) . . ?
C53 Fe5 C52 41.5(4) . . ?
C53 Fe5 C54 118.6(4) . . ?
C53 Fe5 C55 107.4(5) . . ?
C53 Fe5 C56 125.3(4) . . ?
C53 Fe5 C57 162.7(4) . . ?
C53 Fe5 C58 155.0(4) . . ?
C54 Fe5 Lu2 51.3(3) . . ?
C54 Fe5 C49 102.0(4) . . ?
C55 Fe5 Lu2 78.5(3) . . ?
C55 Fe5 C49 121.9(5) . . ?
C55 Fe5 C50 159.1(5) . . ?
C55 Fe5 C51 158.1(4) . . ?
C55 Fe5 C52 122.2(4) . . ?
C55 Fe5 C54 41.5(4) . . ?
C55 Fe5 C56 41.1(5) . . ?
C55 Fe5 C57 68.4(5) . . ?
C56 Fe5 Lu2 118.1(3) . . ?
C56 Fe5 C49 160.5(5) . . ?
C56 Fe5 C50 158.3(5) . . ?
C56 Fe5 C51 122.5(5) . . ?
C56 Fe5 C54 70.5(4) . . ?
C56 Fe5 C57 40.6(5) . . ?
C57 Fe5 Lu2 118.3(3) . . ?
C57 Fe5 C49 155.3(4) . . ?
C57 Fe5 C51 108.8(5) . . ?
C57 Fe5 C54 70.1(5) . . ?
C58 Fe5 Lu2 79.4(3) . . ?
C58 Fe5 C49 118.7(4) . . ?
C58 Fe5 C50 108.0(5) . . ?
C58 Fe5 C51 125.3(5) . . ?
C58 Fe5 C52 162.0(5) . . ?
C58 Fe5 C54 41.2(5) . . ?
C58 Fe5 C55 67.7(5) . . ?
C58 Fe5 C56 68.1(4) . . ?
C58 Fe5 C57 40.5(4) . . ?
C59 Fe6 Lu2 51.3(3) . . ?
C59 Fe6 C64 101.7(4) . . ?
C60 Fe6 Lu2 78.8(3) . . ?
C60 Fe6 C59 41.7(4) . . ?
C60 Fe6 C61 40.5(4) . . ?
C60 Fe6 C62 68.5(5) . . ?
C60 Fe6 C63 67.6(5) . . ?
C60 Fe6 C64 118.5(4) . . ?
C60 Fe6 C65 106.8(5) . . ?
C60 Fe6 C66 124.2(4) . . ?
C60 Fe6 C67 161.6(4) . . ?
C60 Fe6 C68 155.0(4) . . ?
C61 Fe6 Lu2 117.6(3) . . ?
C61 Fe6 C59 69.8(5) . . ?
C61 Fe6 C64 155.7(5) . . ?
C62 Fe6 Lu2 118.2(3) . . ?
C62 Fe6 C59 70.2(4) . . ?
C62 Fe6 C61 40.6(5) . . ?
C62 Fe6 C64 159.5(5) . . ?
C63 Fe6 Lu2 78.5(3) . . ?
C63 Fe6 C59 40.7(4) . . ?
C63 Fe6 C61 67.9(5) . . ?
C63 Fe6 C62 41.1(4) . . ?
C63 Fe6 C64 121.0(4) . . ?
C63 Fe6 C65 158.2(4) . . ?
C63 Fe6 C66 159.5(4) . . ?
C63 Fe6 C67 123.2(5) . . ?
C63 Fe6 C68 107.8(5) . . ?
C64 Fe6 Lu2 50.4(3) . . ?
C65 Fe6 Lu2 79.7(3) . . ?
C65 Fe6 C59 121.0(4) . . ?
C65 Fe6 C61 122.6(5) . . ?
C65 Fe6 C62 158.7(5) . . ?
C65 Fe6 C64 41.4(4) . . ?
C65 Fe6 C66 41.0(4) . . ?
C65 Fe6 C67 68.6(4) . . ?
C65 Fe6 C68 67.7(5) . . ?
C66 Fe6 Lu2 118.6(3) . . ?
C66 Fe6 C59 159.3(4) . . ?
C66 Fe6 C61 109.1(5) . . ?
C66 Fe6 C62 123.2(4) . . ?
C66 Fe6 C64 70.6(4) . . ?
C66 Fe6 C67 40.8(4) . . ?
C67 Fe6 Lu2 116.6(3) . . ?
C67 Fe6 C59 156.2(5) . . ?
C67 Fe6 C61 125.8(5) . . ?
C67 Fe6 C62 108.9(5) . . ?
C67 Fe6 C64 70.7(4) . . ?
C68 Fe6 Lu2 76.3(3) . . ?
C68 Fe6 C59 118.6(4) . . ?
C68 Fe6 C61 162.8(5) . . ?
C68 Fe6 C62 125.3(5) . . ?
C68 Fe6 C64 41.1(4) . . ?
C68 Fe6 C66 68.7(5) . . ?
C68 Fe6 C67 41.4(4) . . ?
C69 O3 C72 106.1(9) . . ?
C69 O3 Li3 119.9(9) . . ?
C72 O3 Li3 115.9(8) . . ?
C73 O4 Li4 123.1(10) . . ?
C76 O4 C73 106.1(9) . . ?
C76 O4 Li4 117.4(9) . . ?
Fe4 C39 Lu2 87.7(4) . . ?
Fe4 C39 Li3 151.5(7) . . ?
C40 C39 Lu2 122.9(7) . . ?
C40 C39 Fe4 66.7(5) . . ?
C40 C39 C43 101.7(9) . . ?
C40 C39 Li3 140.0(9) . . ?
C43 C39 Lu2 114.7(7) . . ?
C43 C39 Fe4 67.7(6) . . ?
C43 C39 Li3 106.0(8) . . ?
Li3 C39 Lu2 69.4(6) . . ?
Fe4 C40 H40 125.3 . . ?
C39 C40 Fe4 72.2(6) . . ?
C39 C40 H40 123.5 . . ?
C41 C40 Fe4 70.7(6) . . ?
C41 C40 C39 113.1(9) . . ?
C41 C40 H40 123.5 . . ?
Fe4 C41 H41 127.4 . . ?
C40 C41 Fe4 68.1(6) . . ?
C40 C41 H41 126.9 . . ?
C42 C41 Fe4 69.1(6) . . ?
C42 C41 C40 106.1(9) . . ?
C42 C41 H41 126.9 . . ?
Fe4 C42 H42 125.3 . . ?
C41 C42 Fe4 70.3(6) . . ?
C41 C42 H42 126.3 . . ?
C41 C42 C43 107.5(9) . . ?
C43 C42 Fe4 69.7(6) . . ?
C43 C42 H42 126.3 . . ?
Fe4 C43 H43 127.3 . . ?
C39 C43 Fe4 71.1(6) . . ?
C39 C43 H43 124.2 . . ?
C42 C43 Fe4 69.1(6) . . ?
C42 C43 C39 111.6(9) . . ?
C42 C43 H43 124.2 . . ?
Fe4 C44 Lu2 87.8(4) . . ?
Fe4 C44 Li4 154.4(7) . . ?
C45 C44 Lu2 120.4(7) . . ?
C45 C44 Fe4 67.1(6) . . ?
C45 C44 Li4 115.0(9) . . ?
C48 C44 Lu2 116.5(7) . . ?
C48 C44 Fe4 67.0(6) . . ?
C48 C44 C45 102.3(9) . . ?
C48 C44 Li4 132.4(10) . . ?
Li4 C44 Lu2 68.9(5) . . ?
Fe4 C45 H45 126.7 . . ?
C44 C45 Fe4 71.3(6) . . ?
C44 C45 H45 124.4 . . ?
C46 C45 Fe4 69.2(6) . . ?
C46 C45 C44 111.2(10) . . ?
C46 C45 H45 124.4 . . ?
Fe4 C46 H46 125.5 . . ?
C45 C46 Fe4 69.9(6) . . ?
C45 C46 H46 126.5 . . ?
C45 C46 C47 107.1(9) . . ?
C47 C46 Fe4 69.8(6) . . ?
C47 C46 H46 126.5 . . ?
Fe4 C47 H47 127.0 . . ?
C46 C47 Fe4 68.9(6) . . ?
C46 C47 H47 126.5 . . ?
C48 C47 Fe4 69.1(6) . . ?
C48 C47 C46 106.9(10) . . ?
C48 C47 H47 126.5 . . ?
Fe4 C48 H48 125.5 . . ?
C44 C48 Fe4 72.2(6) . . ?
C44 C48 H48 123.7 . . ?
C47 C48 Fe4 70.2(6) . . ?
C47 C48 C44 112.5(10) . . ?
C47 C48 H48 123.7 . . ?
Fe5 C49 Lu2 88.4(4) . . ?
Fe5 C49 Li3 152.6(7) . . ?
C50 C49 Lu2 124.6(8) . . ?
C50 C49 Fe5 67.7(6) . . ?
C50 C49 C53 102.1(9) . . ?
C50 C49 Li3 138.0(9) . . ?
C53 C49 Lu2 113.1(7) . . ?
C53 C49 Fe5 66.5(6) . . ?
C53 C49 Li3 107.0(9) . . ?
Li3 C49 Lu2 69.3(5) . . ?
Fe5 C50 H50 126.4 . . ?
C49 C50 Fe5 71.5(6) . . ?
C49 C50 H50 123.9 . . ?
C51 C50 Fe5 69.7(6) . . ?
C51 C50 C49 112.1(10) . . ?
C51 C50 H50 123.9 . . ?
Fe5 C51 H51 126.5 . . ?
C50 C51 Fe5 69.3(6) . . ?
C50 C51 H51 126.3 . . ?
C52 C51 Fe5 69.4(6) . . ?
C52 C51 C50 107.3(10) . . ?
C52 C51 H51 126.3 . . ?
Fe5 C52 H52 126.2 . . ?
C51 C52 Fe5 70.1(6) . . ?
C51 C52 H52 126.7 . . ?
C51 C52 C53 106.7(9) . . ?
C53 C52 Fe5 68.6(6) . . ?
C53 C52 H52 126.7 . . ?
Fe5 C53 H53 125.5 . . ?
C49 C53 Fe5 72.0(6) . . ?
C49 C53 H53 124.1 . . ?
C52 C53 Fe5 69.9(6) . . ?
C52 C53 C49 111.7(9) . . ?
C52 C53 H53 124.1 . . ?
Fe5 C54 Lu2 88.4(4) . . ?
Fe5 C54 Li4 155.2(7) . . ?
C55 C54 Lu2 118.0(7) . . ?
C55 C54 Fe5 67.7(6) . . ?
C55 C54 Li4 130.9(10) . . ?
C58 C54 Lu2 120.2(8) . . ?
C58 C54 Fe5 67.5(6) . . ?
C58 C54 C55 102.4(10) . . ?
C58 C54 Li4 115.3(9) . . ?
Li4 C54 Lu2 68.8(6) . . ?
Fe5 C55 H55 126.5 . . ?
C54 C55 Fe5 70.8(6) . . ?
C54 C55 H55 124.6 . . ?
C56 C55 Fe5 69.7(7) . . ?
C56 C55 C54 110.9(11) . . ?
C56 C55 H55 124.6 . . ?
Fe5 C56 H56 126.1 . . ?
C55 C56 Fe5 69.2(6) . . ?
C55 C56 H56 126.4 . . ?
C57 C56 Fe5 69.9(7) . . ?
C57 C56 C55 107.2(10) . . ?
C57 C56 H56 126.4 . . ?
Fe5 C57 H57 126.7 . . ?
C56 C57 Fe5 69.5(7) . . ?
C56 C57 H57 126.3 . . ?
C58 C57 Fe5 69.0(6) . . ?
C58 C57 C56 107.3(11) . . ?
C58 C57 H57 126.3 . . ?
Fe5 C58 H58 125.9 . . ?
C54 C58 Fe5 71.3(6) . . ?
C54 C58 H58 123.9 . . ?
C57 C58 Fe5 70.4(6) . . ?
C57 C58 C54 112.2(10) . . ?
C57 C58 H58 123.9 . . ?
Fe6 C59 Lu2 88.6(4) . . ?
Fe6 C59 Li3 151.7(8) . . ?
C60 C59 Lu2 118.4(7) . . ?
C60 C59 Fe6 67.5(6) . . ?
C60 C59 Li3 138.0(10) . . ?
C63 C59 Lu2 119.6(8) . . ?
C63 C59 Fe6 67.9(7) . . ?
C63 C59 C60 102.9(10) . . ?
C63 C59 Li3 107.7(9) . . ?
Li3 C59 Lu2 68.9(6) . . ?
Fe6 C60 H60 125.4 . . ?
C59 C60 Fe6 70.8(6) . . ?
C59 C60 H60 124.7 . . ?
C61 C60 Fe6 70.6(7) . . ?
C61 C60 C59 110.6(10) . . ?
C61 C60 H60 124.7 . . ?
Fe6 C61 H61 127.2 . . ?
C60 C61 Fe6 68.9(7) . . ?
C60 C61 H61 125.9 . . ?
C60 C61 C62 108.2(10) . . ?
C62 C61 Fe6 69.6(7) . . ?
C62 C61 H61 125.9 . . ?
Fe6 C62 H62 126.1 . . ?
C61 C62 Fe6 69.8(7) . . ?
C61 C62 H62 127.0 . . ?
C61 C62 C63 105.9(10) . . ?
C63 C62 Fe6 68.6(6) . . ?
C63 C62 H62 127.0 . . ?
Fe6 C63 H63 126.1 . . ?
C59 C63 Fe6 71.4(7) . . ?
C59 C63 C62 112.3(11) . . ?
C59 C63 H63 123.9 . . ?
C62 C63 Fe6 70.3(7) . . ?
C62 C63 H63 123.9 . . ?
Fe6 C64 Lu2 88.8(3) . . ?
Fe6 C64 Li4 153.2(8) . . ?
C65 C64 Lu2 122.0(7) . . ?
C65 C64 Fe6 66.6(6) . . ?
C65 C64 Li4 112.8(9) . . ?
C68 C64 Lu2 115.7(7) . . ?
C68 C64 Fe6 67.0(6) . . ?
C68 C64 C65 102.0(9) . . ?
C68 C64 Li4 135.2(10) . . ?
Li4 C64 Lu2 68.5(6) . . ?
Fe6 C65 H65 125.8 . . ?
C64 C65 Fe6 72.0(6) . . ?
C64 C65 H65 124.0 . . ?
C66 C65 Fe6 69.8(6) . . ?
C66 C65 C64 112.0(10) . . ?
C66 C65 H65 124.0 . . ?
Fe6 C66 H66 126.2 . . ?
C65 C66 Fe6 69.2(6) . . ?
C65 C66 H66 126.2 . . ?
C65 C66 C67 107.5(10) . . ?
C67 C66 Fe6 69.9(6) . . ?
C67 C66 H66 126.2 . . ?
Fe6 C67 H67 126.6 . . ?
C66 C67 Fe6 69.3(6) . . ?
C66 C67 H67 126.7 . . ?
C66 C67 C68 106.7(10) . . ?
C68 C67 Fe6 69.0(6) . . ?
C68 C67 H67 126.7 . . ?
Fe6 C68 H68 126.0 . . ?
C64 C68 Fe6 71.9(6) . . ?
C64 C68 H68 124.1 . . ?
C67 C68 Fe6 69.6(6) . . ?
C67 C68 C64 111.9(10) . . ?
C67 C68 H68 124.1 . . ?
O3 C69 H69A 110.8 . . ?
O3 C69 H69B 110.8 . . ?
O3 C69 C70 105.0(10) . . ?
H69A C69 H69B 108.8 . . ?
C70 C69 H69A 110.8 . . ?
C70 C69 H69B 110.8 . . ?
C69 C70 H70A 111.3 . . ?
C69 C70 H70B 111.3 . . ?
H70A C70 H70B 109.2 . . ?
C71 C70 C69 102.3(10) . . ?
C71 C70 H70A 111.3 . . ?
C71 C70 H70B 111.3 . . ?
C70 C71 H71A 110.8 . . ?
C70 C71 H71B 110.8 . . ?
C70 C71 C72 105.0(10) . . ?
H71A C71 H71B 108.8 . . ?
C72 C71 H71A 110.8 . . ?
C72 C71 H71B 110.8 . . ?
O3 C72 C71 106.6(9) . . ?
O3 C72 H72A 110.4 . . ?
O3 C72 H72B 110.4 . . ?
C71 C72 H72A 110.4 . . ?
C71 C72 H72B 110.4 . . ?
H72A C72 H72B 108.6 . . ?
O4 C73 H73A 110.6 . . ?
O4 C73 H73B 110.6 . . ?
O4 C73 C74 105.9(10) . . ?
H73A C73 H73B 108.7 . . ?
C74 C73 H73A 110.6 . . ?
C74 C73 H73B 110.6 . . ?
C73 C74 H74A 110.9 . . ?
C73 C74 H74B 110.9 . . ?
H74A C74 H74B 109.0 . . ?
C75 C74 C73 104.1(11) . . ?
C75 C74 H74A 110.9 . . ?
C75 C74 H74B 110.9 . . ?
C74 C75 H75A 111.0 . . ?
C74 C75 H75B 111.0 . . ?
H75A C75 H75B 109.0 . . ?
C76 C75 C74 103.7(12) . . ?
C76 C75 H75A 111.0 . . ?
C76 C75 H75B 111.0 . . ?
O4 C76 C75 103.9(11) . . ?
O4 C76 H76A 111.0 . . ?
O4 C76 H76B 111.0 . . ?
C75 C76 H76A 111.0 . . ?
C75 C76 H76B 111.0 . . ?
H76A C76 H76B 109.0 . . ?
O3 Li3 Lu2 166.0(9) . . ?
O3 Li3 C39 116.6(9) . . ?
O3 Li3 C49 108.2(9) . . ?
O3 Li3 C59 131.9(10) . . ?
C39 Li3 Lu2 60.9(5) . . ?
C39 Li3 C49 98.8(8) . . ?
C39 Li3 C59 97.1(8) . . ?
C49 Li3 Lu2 60.4(5) . . ?
C59 Li3 Lu2 61.0(5) . . ?
C59 Li3 C49 98.7(8) . . ?
O4 Li4 Lu2 166.9(10) . . ?
O4 Li4 C44 112.8(9) . . ?
O4 Li4 C54 111.4(10) . . ?
O4 Li4 C64 133.1(11) . . ?
C44 Li4 Lu2 60.9(5) . . ?
C44 Li4 C64 98.1(8) . . ?
C54 Li4 Lu2 61.2(5) . . ?
C54 Li4 C44 100.3(9) . . ?
C54 Li4 C64 95.8(8) . . ?
C64 Li4 Lu2 60.0(5) . . ?
C77 O5 Li5 124.1(10) . . ?
C80 O5 C77 108.9(10) . . ?
C80 O5 Li5 126.9(10) . . ?
C81 O6 C84 110.3(10) . . ?
C81 O6 Li5 123.3(11) . . ?
C84 O6 Li5 123.5(11) . . ?
C85 O7 Li5 125.4(11) . . ?
C88 O7 C85 108.0(10) . . ?
C88 O7 Li5 122.9(11) . . ?
C89 O8 C92 99.9(18) . . ?
C89 O8 Li5 128.0(12) . . ?
C92 O8 Li5 122.4(11) . . ?
C92A O8 Li5 122.0(11) . . ?
C89A O8 Li5 126.9(11) . . ?
C89A O8 C92A 99.4(19) . . ?
O5 C77 H77A 110.3 . . ?
O5 C77 H77B 110.3 . . ?
O5 C77 C78 107.1(12) . . ?
H77A C77 H77B 108.6 . . ?
C78 C77 H77A 110.3 . . ?
C78 C77 H77B 110.3 . . ?
C77 C78 H78A 111.6 . . ?
C77 C78 H78B 111.6 . . ?
C77 C78 C79 100.7(11) . . ?
H78A C78 H78B 109.4 . . ?
C79 C78 H78A 111.6 . . ?
C79 C78 H78B 111.6 . . ?
C78 C79 H79A 111.3 . . ?
C78 C79 H79B 111.3 . . ?
C78 C79 C80 102.3(11) . . ?
H79A C79 H79B 109.2 . . ?
C80 C79 H79A 111.3 . . ?
C80 C79 H79B 111.3 . . ?
O5 C80 C79 104.7(10) . . ?
O5 C80 H80A 110.8 . . ?
O5 C80 H80B 110.8 . . ?
C79 C80 H80A 110.8 . . ?
C79 C80 H80B 110.8 . . ?
H80A C80 H80B 108.9 . . ?
O6 C81 H81A 110.6 . . ?
O6 C81 H81B 110.6 . . ?
O6 C81 C82 105.9(11) . . ?
H81A C81 H81B 108.7 . . ?
C82 C81 H81A 110.6 . . ?
C82 C81 H81B 110.6 . . ?
C81 C82 H82A 111.4 . . ?
C81 C82 H82B 111.4 . . ?
H82A C82 H82B 109.2 . . ?
C83 C82 C81 102.0(11) . . ?
C83 C82 H82A 111.4 . . ?
C83 C82 H82B 111.4 . . ?
C82 C83 H83A 111.1 . . ?
C82 C83 H83B 111.1 . . ?
C82 C83 C84 103.3(12) . . ?
H83A C83 H83B 109.1 . . ?
C84 C83 H83A 111.1 . . ?
C84 C83 H83B 111.1 . . ?
O6 C84 C83 105.5(12) . . ?
O6 C84 H84A 110.6 . . ?
O6 C84 H84B 110.6 . . ?
C83 C84 H84A 110.6 . . ?
C83 C84 H84B 110.6 . . ?
H84A C84 H84B 108.8 . . ?
O7 C85 H85A 110.6 . . ?
O7 C85 H85B 110.6 . . ?
O7 C85 C86 105.6(11) . . ?
H85A C85 H85B 108.8 . . ?
C86 C85 H85A 110.6 . . ?
C86 C85 H85B 110.6 . . ?
C85 C86 H86A 111.4 . . ?
C85 C86 H86B 111.4 . . ?
C85 C86 C87 101.7(13) . . ?
H86A C86 H86B 109.3 . . ?
C87 C86 H86A 111.4 . . ?
C87 C86 H86B 111.4 . . ?
C86 C87 H87A 110.4 . . ?
C86 C87 H87B 110.4 . . ?
H87A C87 H87B 108.6 . . ?
C88 C87 C86 106.4(12) . . ?
C88 C87 H87A 110.4 . . ?
C88 C87 H87B 110.4 . . ?
O7 C88 C87 106.2(12) . . ?
O7 C88 H88A 110.5 . . ?
O7 C88 H88B 110.5 . . ?
C87 C88 H88A 110.5 . . ?
C87 C88 H88B 110.5 . . ?
H88A C88 H88B 108.7 . . ?
O8 C89 H89A 110.9 . . ?
O8 C89 H89B 110.9 . . ?
O8 C89 C90 104.3(13) . . ?
H89A C89 H89B 108.9 . . ?
C90 C89 H89A 110.9 . . ?
C90 C89 H89B 110.9 . . ?
C89 C90 H90A 110.5 . . ?
C89 C90 H90B 110.5 . . ?
H90A C90 H90B 108.7 . . ?
H90C C90 H90D 108.7 . . ?
C91 C90 C89 106.1(14) . . ?
C91 C90 H90A 110.5 . . ?
C91 C90 H90B 110.5 . . ?
C91 C90 H90C 110.5 . . ?
C91 C90 H90D 110.5 . . ?
C91 C90 C89A 106.1(14) . . ?
C89A C90 H90C 110.5 . . ?
C89A C90 H90D 110.5 . . ?
C90 C91 H91A 111.4 . . ?
C90 C91 H91B 111.4 . . ?
C90 C91 H91C 111.5 . . ?
C90 C91 H91D 111.5 . . ?
C90 C91 C92 101.7(14) . . ?
C90 C91 C92A 101.3(14) . . ?
H91A C91 H91B 109.3 . . ?
H91C C91 H91D 109.3 . . ?
C92 C91 H91A 111.4 . . ?
C92 C91 H91B 111.4 . . ?
C92A C91 H91C 111.5 . . ?
C92A C91 H91D 111.5 . . ?
O8 C92 C91 105.6(13) . . ?
O8 C92 H92A 110.6 . . ?
O8 C92 H92B 110.6 . . ?
C91 C92 H92A 110.6 . . ?
C91 C92 H92B 110.6 . . ?
H92A C92 H92B 108.8 . . ?
O5 Li5 O6 112.7(11) . . ?
O7 Li5 O5 112.7(14) . . ?
O7 Li5 O6 104.2(11) . . ?
O8 Li5 O5 104.1(11) . . ?
O8 Li5 O6 110.8(13) . . ?
O8 Li5 O7 112.5(11) . . ?
C93 O9 C96 106.5(8) . . ?
C93 O9 Li6 121.7(9) . . ?
C96 O9 Li6 131.5(9) . . ?
C97 O10 Li6 117.1(9) . . ?
C100 O10 C97 109.0(9) . . ?
C100 O10 Li6 133.7(9) . . ?
C101 O11 Li6 119.7(9) . . ?
C104 O11 C101 106.6(8) . . ?
C104 O11 Li6 130.2(9) . . ?
C105 O12 C108 108.2(9) . . ?
C105 O12 Li6 122.8(9) . . ?
C108 O12 Li6 128.4(9) . . ?
O9 C93 H93A 110.2 . . ?
O9 C93 H93B 110.2 . . ?
O9 C93 C94 107.5(10) . . ?
H93A C93 H93B 108.5 . . ?
C94 C93 H93A 110.2 . . ?
C94 C93 H93B 110.2 . . ?
C93 C94 H94A 111.0 . . ?
C93 C94 H94B 111.0 . . ?
C93 C94 C95 104.0(9) . . ?
H94A C94 H94B 109.0 . . ?
C95 C94 H94A 111.0 . . ?
C95 C94 H94B 111.0 . . ?
C94 C95 H95A 111.6 . . ?
C94 C95 H95B 111.6 . . ?
H95A C95 H95B 109.4 . . ?
C96 C95 C94 100.8(10) . . ?
C96 C95 H95A 111.6 . . ?
C96 C95 H95B 111.6 . . ?
O9 C96 H96A 110.6 . . ?
O9 C96 H96B 110.6 . . ?
C95 C96 O9 105.8(9) . . ?
C95 C96 H96A 110.6 . . ?
C95 C96 H96B 110.6 . . ?
H96A C96 H96B 108.7 . . ?
O10 C97 H97A 110.6 . . ?
O10 C97 H97B 110.6 . . ?
O10 C97 C98 105.5(9) . . ?
H97A C97 H97B 108.8 . . ?
C98 C97 H97A 110.6 . . ?
C98 C97 H97B 110.6 . . ?
C97 C98 H98A 111.3 . . ?
C97 C98 H98B 111.3 . . ?
H98A C98 H98B 109.2 . . ?
C99 C98 C97 102.1(11) . . ?
C99 C98 H98A 111.3 . . ?
C99 C98 H98B 111.3 . . ?
C98 C99 H99A 111.3 . . ?
C98 C99 H99B 111.3 . . ?
C98 C99 C100 102.6(10) . . ?
H99A C99 H99B 109.2 . . ?
C100 C99 H99A 111.3 . . ?
C100 C99 H99B 111.3 . . ?
O10 C100 C99 105.3(9) . . ?
O10 C100 H10A 110.7 . . ?
O10 C100 H10B 110.7 . . ?
C99 C100 H10A 110.7 . . ?
C99 C100 H10B 110.7 . . ?
H10A C100 H10B 108.8 . . ?
O11 C101 H10C 110.4 . . ?
O11 C101 H10D 110.4 . . ?
O11 C101 C102 106.8(10) . . ?
H10C C101 H10D 108.6 . . ?
C102 C101 H10C 110.4 . . ?
C102 C101 H10D 110.4 . . ?
C101 C102 H10E 110.4 . . ?
C101 C102 H10F 110.4 . . ?
C101 C102 C103 106.8(11) . . ?
H10E C102 H10F 108.6 . . ?
C103 C102 H10E 110.4 . . ?
C103 C102 H10F 110.4 . . ?
C102 C103 H10G 111.1 . . ?
C102 C103 H10H 111.1 . . ?
C102 C103 C104 103.4(10) . . ?
H10G C103 H10H 109.0 . . ?
C104 C103 H10G 111.1 . . ?
C104 C103 H10H 111.1 . . ?
O11 C104 C103 105.2(9) . . ?
O11 C104 H10I 110.7 . . ?
O11 C104 H10J 110.7 . . ?
C103 C104 H10I 110.7 . . ?
C103 C104 H10J 110.7 . . ?
H10I C104 H10J 108.8 . . ?
O12 C105 H10K 110.4 . . ?
O12 C105 H10L 110.4 . . ?
O12 C105 H10M 110.7 . . ?
O12 C105 H10N 110.7 . . ?
O12 C105 C106 106.5(12) . . ?
O12 C105 C1B 105.2(14) . . ?
H10K C105 H10L 108.6 . . ?
H10M C105 H10N 108.8 . . ?
C106 C105 H10K 110.4 . . ?
C106 C105 H10L 110.4 . . ?
C1B C105 H10M 110.7 . . ?
C1B C105 H10N 110.7 . . ?
C105 C106 H10O 110.1 . . ?
C105 C106 H10P 110.1 . . ?
H10O C106 H10P 108.5 . . ?
C107 C106 C105 107.8(15) . . ?
C107 C106 H10O 110.1 . . ?
C107 C106 H10P 110.1 . . ?
C106 C107 H10Q 110.3 . . ?
C106 C107 H10R 110.3 . . ?
C106 C107 C108 106.9(15) . . ?
H10Q C107 H10R 108.6 . . ?
C108 C107 H10Q 110.3 . . ?
C108 C107 H10R 110.3 . . ?
O12 C108 C107 106.1(12) . . ?
O12 C108 H10S 110.5 . . ?
O12 C108 H10T 110.5 . . ?
O12 C108 H10U 110.6 . . ?
O12 C108 H10V 110.6 . . ?
O12 C108 C1A 105.6(14) . . ?
C107 C108 H10S 110.5 . . ?
C107 C108 H10T 110.5 . . ?
H10S C108 H10T 108.7 . . ?
H10U C108 H10V 108.8 . . ?
C1A C108 H10U 110.6 . . ?
C1A C108 H10V 110.6 . . ?
O9 Li6 O10 105.9(10) . . ?
O9 Li6 O11 120.1(10) . . ?
O9 Li6 O12 108.5(9) . . ?
O10 Li6 O12 108.7(10) . . ?
O11 Li6 O10 111.0(10) . . ?
O11 Li6 O12 102.2(9) . . ?
O8 C92A C91 105.9(13) . . ?
O8 C92A H92C 110.6 . . ?
O8 C92A H92D 110.6 . . ?
C91 C92A H92C 110.6 . . ?
C91 C92A H92D 110.6 . . ?
H92C C92A H92D 108.7 . . ?
O8 C89A C90 104.2(12) . . ?
O8 C89A H89C 110.9 . . ?
O8 C89A H89D 110.9 . . ?
C90 C89A H89C 110.9 . . ?
C90 C89A H89D 110.9 . . ?
H89C C89A H89D 108.9 . . ?
C108 C1A H1AA 110.1 . . ?
C108 C1A H1AB 110.1 . . ?
H1AA C1A H1AB 108.4 . . ?
C1B C1A C108 108(2) . . ?
C1B C1A H1AA 110.1 . . ?
C1B C1A H1AB 110.1 . . ?
C105 C1B H1BA 109.9 . . ?
C105 C1B H1BB 109.9 . . ?
C1A C1B C105 109(2) . . ?
C1A C1B H1BA 109.9 . . ?
C1A C1B H1BB 109.9 . . ?
H1BA C1B H1BB 108.3 . . ?

loop_
_geom_bond_atom_site_label_1
_geom_bond_atom_site_label_2
_geom_bond_distance
_geom_bond_site_symmetry_2
_geom_bond_publ_flag
Lu1 Fe1 3.2531(16) . ?
Lu1 Fe2 3.1736(15) . ?
Lu1 Fe3 3.2057(16) . ?
Lu1 C1 2.489(11) . ?
Lu1 C6 2.513(10) . ?
Lu1 C11 2.482(11) . ?
Lu1 C16 2.517(10) . ?
Lu1 C21 2.492(11) . ?
Lu1 C26 2.511(11) . ?
Lu1 Li1 2.660(17) . ?
Lu1 Li2 2.656(18) . ?
Fe1 C1 2.101(10) . ?
Fe1 C2 2.041(10) . ?
Fe1 C3 2.049(11) . ?
Fe1 C4 2.048(12) . ?
Fe1 C5 2.012(12) . ?
Fe1 C6 2.074(11) . ?
Fe1 C7 2.056(10) . ?
Fe1 C8 2.049(11) . ?
Fe1 C9 2.041(10) . ?
Fe1 C10 2.045(11) . ?
Fe2 C11 2.088(10) . ?
Fe2 C12 2.022(11) . ?
Fe2 C13 2.022(11) . ?
Fe2 C14 2.043(11) . ?
Fe2 C15 2.039(11) . ?
Fe2 C16 2.074(10) . ?
Fe2 C17 2.031(11) . ?
Fe2 C18 2.043(11) . ?
Fe2 C19 2.038(10) . ?
Fe2 C20 2.020(11) . ?
Fe3 C21 2.080(10) . ?
Fe3 C22 2.043(12) . ?
Fe3 C23 2.041(12) . ?
Fe3 C24 2.038(11) . ?
Fe3 C25 2.041(11) . ?
Fe3 C26 2.075(10) . ?
Fe3 C27 2.025(10) . ?
Fe3 C28 2.018(11) . ?
Fe3 C29 2.021(11) . ?
Fe3 C30 2.049(11) . ?
O1 C31 1.428(14) . ?
O1 C34 1.442(14) . ?
O1 Li1 1.936(19) . ?
O2 C35 1.434(14) . ?
O2 C38 1.424(14) . ?
O2 Li2 1.959(19) . ?
C1 C2 1.452(15) . ?
C1 C5 1.424(15) . ?
C1 Li1 2.19(2) . ?
C2 H2 0.9500 . ?
C2 C3 1.426(16) . ?
C3 H3 0.9500 . ?
C3 C4 1.403(17) . ?
C4 H4 0.9500 . ?
C4 C5 1.427(16) . ?
C5 H5 0.9500 . ?
C6 C7 1.445(16) . ?
C6 C10 1.459(15) . ?
C6 Li2 2.21(2) . ?
C7 H7 0.9500 . ?
C7 C8 1.443(15) . ?
C8 H8 0.9500 . ?
C8 C9 1.434(16) . ?
C9 H9 0.9500 . ?
C9 C10 1.434(16) . ?
C10 H10 0.9500 . ?
C11 C12 1.429(16) . ?
C11 C15 1.448(15) . ?
C11 Li2 2.24(2) . ?
C12 H12 0.9500 . ?
C12 C13 1.421(15) . ?
C13 H13 0.9500 . ?
C13 C14 1.420(16) . ?
C14 H14 0.9500 . ?
C14 C15 1.435(16) . ?
C15 H15 0.9500 . ?
C16 C17 1.449(15) . ?
C16 C20 1.444(15) . ?
C16 Li1 2.14(2) . ?
C17 H17 0.9500 . ?
C17 C18 1.433(16) . ?
C18 H18 0.9500 . ?
C18 C19 1.410(17) . ?
C19 H19 0.9500 . ?
C19 C20 1.403(15) . ?
C20 H20 0.9500 . ?
C21 C22 1.463(16) . ?
C21 C25 1.438(15) . ?
C21 Li2 2.19(2) . ?
C22 H22 0.9500 . ?
C22 C23 1.423(17) . ?
C23 H23 0.9500 . ?
C23 C24 1.407(18) . ?
C24 H24 0.9500 . ?
C24 C25 1.439(17) . ?
C25 H25 0.9500 . ?
C26 C27 1.441(15) . ?
C26 C30 1.443(16) . ?
C26 Li1 2.17(2) . ?
C27 H27 0.9500 . ?
C27 C28 1.425(15) . ?
C28 H28 0.9500 . ?
C28 C29 1.400(16) . ?
C29 H29 0.9500 . ?
C29 C30 1.408(16) . ?
C30 H30 0.9500 . ?
C31 H31A 0.9900 . ?
C31 H31B 0.9900 . ?
C31 C32 1.545(16) . ?
C32 H32A 0.9900 . ?
C32 H32B 0.9900 . ?
C32 C33 1.525(17) . ?
C33 H33A 0.9900 . ?
C33 H33B 0.9900 . ?
C33 C34 1.515(16) . ?
C34 H34A 0.9900 . ?
C34 H34B 0.9900 . ?
C35 H35A 0.9900 . ?
C35 H35B 0.9900 . ?
C35 C36 1.51(2) . ?
C36 H36A 0.9900 . ?
C36 H36B 0.9900 . ?
C36 C37 1.55(2) . ?
C37 H37A 0.9900 . ?
C37 H37B 0.9900 . ?
C37 C38 1.506(17) . ?
C38 H38A 0.9900 . ?
C38 H38B 0.9900 . ?
Lu2 Fe4 3.1944(16) . ?
Lu2 Fe5 3.2085(16) . ?
Lu2 Fe6 3.2176(15) . ?
Lu2 C39 2.501(11) . ?
Lu2 C44 2.497(10) . ?
Lu2 C49 2.489(11) . ?
Lu2 C54 2.505(11) . ?
Lu2 C59 2.511(10) . ?
Lu2 C64 2.481(10) . ?
Lu2 Li3 2.678(18) . ?
Lu2 Li4 2.666(18) . ?
Fe4 C39 2.089(10) . ?
Fe4 C40 2.016(10) . ?
Fe4 C41 2.051(10) . ?
Fe4 C42 2.034(11) . ?
Fe4 C43 2.042(10) . ?
Fe4 C44 2.092(11) . ?
Fe4 C45 2.035(11) . ?
Fe4 C46 2.026(10) . ?
Fe4 C47 2.037(11) . ?
Fe4 C48 2.023(11) . ?
Fe5 C49 2.095(10) . ?
Fe5 C50 2.044(11) . ?
Fe5 C51 2.049(11) . ?
Fe5 C52 2.039(11) . ?
Fe5 C53 2.020(11) . ?
Fe5 C54 2.078(11) . ?
Fe5 C55 2.034(12) . ?
Fe5 C56 2.040(11) . ?
Fe5 C57 2.045(11) . ?
Fe5 C58 2.026(11) . ?
Fe6 C59 2.072(12) . ?
Fe6 C60 2.027(12) . ?
Fe6 C61 2.050(12) . ?
Fe6 C62 2.048(11) . ?
Fe6 C63 2.026(12) . ?
Fe6 C64 2.102(11) . ?
Fe6 C65 2.029(11) . ?
Fe6 C66 2.036(11) . ?
Fe6 C67 2.044(11) . ?
Fe6 C68 2.035(11) . ?
O3 C69 1.430(14) . ?
O3 C72 1.431(13) . ?
O3 Li3 1.942(19) . ?
O4 C73 1.427(15) . ?
O4 C76 1.420(16) . ?
O4 Li4 1.95(2) . ?
C39 C40 1.443(14) . ?
C39 C43 1.454(15) . ?
C39 Li3 2.18(2) . ?
C40 H40 0.9500 . ?
C40 C41 1.431(15) . ?
C41 H41 0.9500 . ?
C41 C42 1.418(15) . ?
C42 H42 0.9500 . ?
C42 C43 1.436(14) . ?
C43 H43 0.9500 . ?
C44 C45 1.466(15) . ?
C44 C48 1.437(16) . ?
C44 Li4 2.19(2) . ?
C45 H45 0.9500 . ?
C45 C46 1.420(15) . ?
C46 H46 0.9500 . ?
C46 C47 1.431(16) . ?
C47 H47 0.9500 . ?
C47 C48 1.413(15) . ?
C48 H48 0.9500 . ?
C49 C50 1.441(16) . ?
C49 C53 1.457(14) . ?
C49 Li3 2.21(2) . ?
C50 H50 0.9500 . ?
C50 C51 1.432(16) . ?
C51 H51 0.9500 . ?
C51 C52 1.414(15) . ?
C52 H52 0.9500 . ?
C52 C53 1.438(15) . ?
C53 H53 0.9500 . ?
C54 C55 1.457(15) . ?
C54 C58 1.443(17) . ?
C54 Li4 2.19(2) . ?
C55 H55 0.9500 . ?
C55 C56 1.430(17) . ?
C56 H56 0.9500 . ?
C56 C57 1.417(17) . ?
C57 H57 0.9500 . ?
C57 C58 1.410(15) . ?
C58 H58 0.9500 . ?
C59 C60 1.459(15) . ?
C59 C63 1.424(15) . ?
C59 Li3 2.20(2) . ?
C60 H60 0.9500 . ?
C60 C61 1.410(16) . ?
C61 H61 0.9500 . ?
C61 C62 1.422(18) . ?
C62 H62 0.9500 . ?
C62 C63 1.430(16) . ?
C63 H63 0.9500 . ?
C64 C65 1.461(15) . ?
C64 C68 1.453(15) . ?
C64 Li4 2.24(2) . ?
C65 H65 0.9500 . ?
C65 C66 1.423(15) . ?
C66 H66 0.9500 . ?
C66 C67 1.423(16) . ?
C67 H67 0.9500 . ?
C67 C68 1.442(15) . ?
C68 H68 0.9500 . ?
C69 H69A 0.9900 . ?
C69 H69B 0.9900 . ?
C69 C70 1.526(19) . ?
C70 H70A 0.9900 . ?
C70 H70B 0.9900 . ?
C70 C71 1.527(19) . ?
C71 H71A 0.9900 . ?
C71 H71B 0.9900 . ?
C71 C72 1.533(17) . ?
C72 H72A 0.9900 . ?
C72 H72B 0.9900 . ?
C73 H73A 0.9900 . ?
C73 H73B 0.9900 . ?
C73 C74 1.533(18) . ?
C74 H74A 0.9900 . ?
C74 H74B 0.9900 . ?
C74 C75 1.51(2) . ?
C75 H75A 0.9900 . ?
C75 H75B 0.9900 . ?
C75 C76 1.51(2) . ?
C76 H76A 0.9900 . ?
C76 H76B 0.9900 . ?
O5 C77 1.446(16) . ?
O5 C80 1.423(15) . ?
O5 Li5 1.91(3) . ?
O6 C81 1.422(15) . ?
O6 C84 1.436(16) . ?
O6 Li5 1.91(2) . ?
O7 C85 1.441(14) . ?
O7 C88 1.435(15) . ?
O7 Li5 1.91(2) . ?
O8 C89 1.442(15) . ?
O8 C92 1.446(15) . ?
O8 Li5 1.90(3) . ?
O8 C92A 1.450(15) . ?
O8 C89A 1.438(15) . ?
C77 H77A 0.9900 . ?
C77 H77B 0.9900 . ?
C77 C78 1.47(2) . ?
C78 H78A 0.9900 . ?
C78 H78B 0.9900 . ?
C78 C79 1.511(19) . ?
C79 H79A 0.9900 . ?
C79 H79B 0.9900 . ?
C79 C80 1.519(18) . ?
C80 H80A 0.9900 . ?
C80 H80B 0.9900 . ?
C81 H81A 0.9900 . ?
C81 H81B 0.9900 . ?
C81 C82 1.509(18) . ?
C82 H82A 0.9900 . ?
C82 H82B 0.9900 . ?
C82 C83 1.51(2) . ?
C83 H83A 0.9900 . ?
C83 H83B 0.9900 . ?
C83 C84 1.52(2) . ?
C84 H84A 0.9900 . ?
C84 H84B 0.9900 . ?
C85 H85A 0.9900 . ?
C85 H85B 0.9900 . ?
C85 C86 1.49(2) . ?
C86 H86A 0.9900 . ?
C86 H86B 0.9900 . ?
C86 C87 1.50(2) . ?
C87 H87A 0.9900 . ?
C87 H87B 0.9900 . ?
C87 C88 1.49(2) . ?
C88 H88A 0.9900 . ?
C88 H88B 0.9900 . ?
C89 H89A 0.9900 . ?
C89 H89B 0.9900 . ?
C89 C90 1.516(18) . ?
C90 H90A 0.9900 . ?
C90 H90B 0.9900 . ?
C90 H90C 0.9900 . ?
C90 H90D 0.9900 . ?
C90 C91 1.48(2) . ?
C90 C89A 1.522(18) . ?
C91 H91A 0.9900 . ?
C91 H91B 0.9900 . ?
C91 H91C 0.9900 . ?
C91 H91D 0.9900 . ?
C91 C92 1.521(18) . ?
C91 C92A 1.511(18) . ?
C92 H92A 0.9900 . ?
C92 H92B 0.9900 . ?
O9 C93 1.443(14) . ?
O9 C96 1.469(13) . ?
O9 Li6 1.93(2) . ?
O10 C97 1.470(14) . ?
O10 C100 1.427(14) . ?
O10 Li6 1.95(2) . ?
O11 C101 1.453(14) . ?
O11 C104 1.427(13) . ?
O11 Li6 1.94(2) . ?
O12 C105 1.442(14) . ?
O12 C108 1.448(14) . ?
O12 Li6 1.96(2) . ?
C93 H93A 0.9900 . ?
C93 H93B 0.9900 . ?
C93 C94 1.482(16) . ?
C94 H94A 0.9900 . ?
C94 H94B 0.9900 . ?
C94 C95 1.537(16) . ?
C95 H95A 0.9900 . ?
C95 H95B 0.9900 . ?
C95 C96 1.459(16) . ?
C96 H96A 0.9900 . ?
C96 H96B 0.9900 . ?
C97 H97A 0.9900 . ?
C97 H97B 0.9900 . ?
C97 C98 1.517(17) . ?
C98 H98A 0.9900 . ?
C98 H98B 0.9900 . ?
C98 C99 1.495(17) . ?
C99 H99A 0.9900 . ?
C99 H99B 0.9900 . ?
C99 C100 1.521(17) . ?
C100 H10A 0.9900 . ?
C100 H10B 0.9900 . ?
C101 H10C 0.9900 . ?
C101 H10D 0.9900 . ?
C101 C102 1.484(18) . ?
C102 H10E 0.9900 . ?
C102 H10F 0.9900 . ?
C102 C103 1.493(17) . ?
C103 H10G 0.9900 . ?
C103 H10H 0.9900 . ?
C103 C104 1.514(17) . ?
C104 H10I 0.9900 . ?
C104 H10J 0.9900 . ?
C105 H10K 0.9900 . ?
C105 H10L 0.9900 . ?
C105 H10M 0.9900 . ?
C105 H10N 0.9900 . ?
C105 C106 1.523(14) . ?
C105 C1B 1.524(15) . ?
C106 H10O 0.9900 . ?
C106 H10P 0.9900 . ?
C106 C107 1.38(2) . ?
C107 H10Q 0.9900 . ?
C107 H10R 0.9900 . ?
C107 C108 1.519(14) . ?
C108 H10S 0.9900 . ?
C108 H10T 0.9900 . ?
C108 H10U 0.9900 . ?
C108 H10V 0.9900 . ?
C108 C1A 1.527(15) . ?
C92A H92C 0.9900 . ?
C92A H92D 0.9900 . ?
C89A H89C 0.9900 . ?
C89A H89D 0.9900 . ?
C1A H1AA 0.9900 . ?
C1A H1AB 0.9900 . ?
C1A C1B 1.38(2) . ?
C1B H1BA 0.9900 . ?
C1B H1BB 0.9900 . ?

loop_
_geom_torsion_atom_site_label_1
_geom_torsion_atom_site_label_2
_geom_torsion_atom_site_label_3
_geom_torsion_atom_site_label_4
_geom_torsion
_geom_torsion_site_symmetry_1
_geom_torsion_site_symmetry_2
_geom_torsion_site_symmetry_3
_geom_torsion_site_symmetry_4
_geom_torsion_publ_flag
Lu1 C1 C2 Fe1 76.5(5) . . . . ?
Lu1 C1 C2 C3 135.4(8) . . . . ?
Lu1 C1 C5 Fe1 -75.3(6) . . . . ?
Lu1 C1 C5 C4 -135.4(8) . . . . ?
Lu1 C6 C7 Fe1 -78.7(5) . . . . ?
Lu1 C6 C7 C8 -136.1(7) . . . . ?
Lu1 C6 C10 Fe1 74.8(7) . . . . ?
Lu1 C6 C10 C9 132.3(8) . . . . ?
Lu1 C11 C12 Fe2 72.4(6) . . . . ?
Lu1 C11 C12 C13 130.2(9) . . . . ?
Lu1 C11 C15 Fe2 -75.3(6) . . . . ?
Lu1 C11 C15 C14 -133.5(8) . . . . ?
Lu1 C16 C17 Fe2 -73.8(6) . . . . ?
Lu1 C16 C17 C18 -132.8(8) . . . . ?
Lu1 C16 C20 Fe2 73.1(6) . . . . ?
Lu1 C16 C20 C19 132.4(8) . . . . ?
Lu1 C21 C22 Fe3 73.2(6) . . . . ?
Lu1 C21 C22 C23 131.0(8) . . . . ?
Lu1 C21 C25 Fe3 -76.9(6) . . . . ?
Lu1 C21 C25 C24 -134.8(8) . . . . ?
Lu1 C26 C27 Fe3 -75.4(5) . . . . ?
Lu1 C26 C27 C28 -132.9(8) . . . . ?
Lu1 C26 C30 Fe3 74.1(6) . . . . ?
Lu1 C26 C30 C29 131.2(8) . . . . ?
Fe1 C1 C2 C3 58.9(7) . . . . ?
Fe1 C1 C5 C4 -60.1(8) . . . . ?
Fe1 C2 C3 C4 59.8(8) . . . . ?
Fe1 C3 C4 C5 58.5(8) . . . . ?
Fe1 C4 C5 C1 61.4(8) . . . . ?
Fe1 C6 C7 C8 -57.4(7) . . . . ?
Fe1 C6 C10 C9 57.5(7) . . . . ?
Fe1 C7 C8 C9 -59.0(7) . . . . ?
Fe1 C8 C9 C10 -59.9(7) . . . . ?
Fe1 C9 C10 C6 -58.1(7) . . . . ?
Fe2 C11 C12 C13 57.8(8) . . . . ?
Fe2 C11 C15 C14 -58.2(8) . . . . ?
Fe2 C12 C13 C14 60.8(8) . . . . ?
Fe2 C13 C14 C15 59.1(7) . . . . ?
Fe2 C14 C15 C11 59.2(8) . . . . ?
Fe2 C16 C17 C18 -59.0(8) . . . . ?
Fe2 C16 C20 C19 59.3(8) . . . . ?
Fe2 C17 C18 C19 -59.3(8) . . . . ?
Fe2 C18 C19 C20 -58.8(7) . . . . ?
Fe2 C19 C20 C16 -59.8(7) . . . . ?
Fe3 C21 C22 C23 57.8(8) . . . . ?
Fe3 C21 C25 C24 -57.8(8) . . . . ?
Fe3 C22 C23 C24 59.8(8) . . . . ?
Fe3 C23 C24 C25 59.4(7) . . . . ?
Fe3 C24 C25 C21 58.9(8) . . . . ?
Fe3 C26 C27 C28 -57.5(7) . . . . ?
Fe3 C26 C30 C29 57.2(8) . . . . ?
Fe3 C27 C28 C29 -60.7(7) . . . . ?
Fe3 C28 C29 C30 -60.0(8) . . . . ?
Fe3 C29 C30 C26 -58.2(8) . . . . ?
O1 C31 C32 C33 -30.6(11) . . . . ?
O2 C35 C36 C37 -22.8(14) . . . . ?
C1 C2 C3 Fe1 -60.0(7) . . . . ?
C1 C2 C3 C4 -0.2(12) . . . . ?
C2 C1 C5 Fe1 58.4(7) . . . . ?
C2 C1 C5 C4 -1.7(12) . . . . ?
C2 C3 C4 Fe1 -59.3(7) . . . . ?
C2 C3 C4 C5 -0.8(12) . . . . ?
C3 C4 C5 Fe1 -59.8(8) . . . . ?
C3 C4 C5 C1 1.6(13) . . . . ?
C5 C1 C2 Fe1 -57.8(7) . . . . ?
C5 C1 C2 C3 1.1(11) . . . . ?
C6 C7 C8 Fe1 58.0(7) . . . . ?
C6 C7 C8 C9 -1.0(12) . . . . ?
C7 C6 C10 Fe1 -60.0(7) . . . . ?
C7 C6 C10 C9 -2.5(11) . . . . ?
C7 C8 C9 Fe1 59.4(7) . . . . ?
C7 C8 C9 C10 -0.5(11) . . . . ?
C8 C9 C10 Fe1 60.0(7) . . . . ?
C8 C9 C10 C6 1.9(12) . . . . ?
C10 C6 C7 Fe1 59.5(7) . . . . ?
C10 C6 C7 C8 2.1(11) . . . . ?
C11 C12 C13 Fe2 -59.4(8) . . . . ?
C11 C12 C13 C14 1.4(13) . . . . ?
C12 C11 C15 Fe2 58.5(7) . . . . ?
C12 C11 C15 C14 0.3(12) . . . . ?
C12 C13 C14 Fe2 -60.2(8) . . . . ?
C12 C13 C14 C15 -1.1(12) . . . . ?
C13 C14 C15 Fe2 -58.7(8) . . . . ?
C13 C14 C15 C11 0.5(12) . . . . ?
C15 C11 C12 Fe2 -58.9(7) . . . . ?
C15 C11 C12 C13 -1.1(12) . . . . ?
C16 C17 C18 Fe2 59.6(7) . . . . ?
C16 C17 C18 C19 0.4(12) . . . . ?
C17 C16 C20 Fe2 -58.7(7) . . . . ?
C17 C16 C20 C19 0.6(11) . . . . ?
C17 C18 C19 Fe2 58.9(8) . . . . ?
C17 C18 C19 C20 0.0(12) . . . . ?
C18 C19 C20 Fe2 59.4(8) . . . . ?
C18 C19 C20 C16 -0.4(12) . . . . ?
C20 C16 C17 Fe2 58.4(6) . . . . ?
C20 C16 C17 C18 -0.6(11) . . . . ?
C21 C22 C23 Fe3 -58.4(8) . . . . ?
C21 C22 C23 C24 1.4(13) . . . . ?
C22 C21 C25 Fe3 59.4(7) . . . . ?
C22 C21 C25 C24 1.6(12) . . . . ?
C22 C23 C24 Fe3 -59.7(8) . . . . ?
C22 C23 C24 C25 -0.3(12) . . . . ?
C23 C24 C25 Fe3 -59.7(8) . . . . ?
C23 C24 C25 C21 -0.8(12) . . . . ?
C25 C21 C22 Fe3 -59.6(7) . . . . ?
C25 C21 C22 C23 -1.8(12) . . . . ?
C26 C27 C28 Fe3 58.8(8) . . . . ?
C26 C27 C28 C29 -1.9(12) . . . . ?
C27 C26 C30 Fe3 -59.2(7) . . . . ?
C27 C26 C30 C29 -2.1(12) . . . . ?
C27 C28 C29 Fe3 60.5(7) . . . . ?
C27 C28 C29 C30 0.5(12) . . . . ?
C28 C29 C30 Fe3 59.3(8) . . . . ?
C28 C29 C30 C26 1.0(12) . . . . ?
C30 C26 C27 Fe3 59.9(7) . . . . ?
C30 C26 C27 C28 2.4(12) . . . . ?
C31 O1 C34 C33 -33.8(11) . . . . ?
C31 C32 C33 C34 10.0(12) . . . . ?
C32 C33 C34 O1 13.6(11) . . . . ?
C34 O1 C31 C32 40.3(11) . . . . ?
C35 O2 C38 C37 -37.0(13) . . . . ?
C35 C36 C37 C38 0.9(14) . . . . ?
C36 C37 C38 O2 21.3(13) . . . . ?
C38 O2 C35 C36 37.6(13) . . . . ?
Li1 O1 C31 C32 -90.5(11) . . . . ?
Li1 O1 C34 C33 100.6(10) . . . . ?
Li1 C1 C2 Fe1 153.3(8) . . . . ?
Li1 C1 C2 C3 -147.8(9) . . . . ?
Li1 C1 C5 Fe1 -164.5(12) . . . . ?
Li1 C1 C5 C4 135.4(12) . . . . ?
Li1 C16 C17 Fe2 -160.5(11) . . . . ?
Li1 C16 C17 C18 140.5(11) . . . . ?
Li1 C16 C20 Fe2 150.9(8) . . . . ?
Li1 C16 C20 C19 -149.8(9) . . . . ?
Li1 C26 C27 Fe3 -161.9(12) . . . . ?
Li1 C26 C27 C28 140.6(11) . . . . ?
Li1 C26 C30 Fe3 151.2(8) . . . . ?
Li1 C26 C30 C29 -151.6(9) . . . . ?
Li2 O2 C35 C36 -97.1(13) . . . . ?
Li2 O2 C38 C37 98.3(12) . . . . ?
Li2 C6 C7 Fe1 -160.9(10) . . . . ?
Li2 C6 C7 C8 141.8(10) . . . . ?
Li2 C6 C10 Fe1 153.9(9) . . . . ?
Li2 C6 C10 C9 -148.6(9) . . . . ?
Li2 C11 C12 Fe2 152.1(8) . . . . ?
Li2 C11 C12 C13 -150.1(10) . . . . ?
Li2 C11 C15 Fe2 -158.1(11) . . . . ?
Li2 C11 C15 C14 143.7(11) . . . . ?
Li2 C21 C22 Fe3 154.0(8) . . . . ?
Li2 C21 C22 C23 -148.2(9) . . . . ?
Li2 C21 C25 Fe3 -159.5(10) . . . . ?
Li2 C21 C25 C24 142.6(10) . . . . ?
Lu2 C39 C40 Fe4 -70.7(6) . . . . ?
Lu2 C39 C40 C41 -129.8(8) . . . . ?
Lu2 C39 C43 Fe4 76.3(5) . . . . ?
Lu2 C39 C43 C42 133.5(8) . . . . ?
Lu2 C44 C45 Fe4 72.7(6) . . . . ?
Lu2 C44 C45 C46 130.5(8) . . . . ?
Lu2 C44 C48 Fe4 -75.0(6) . . . . ?
Lu2 C44 C48 C47 -133.7(8) . . . . ?
Lu2 C49 C50 Fe5 -71.4(7) . . . . ?
Lu2 C49 C50 C51 -129.4(9) . . . . ?
Lu2 C49 C53 Fe5 77.4(5) . . . . ?
Lu2 C49 C53 C52 136.2(8) . . . . ?
Lu2 C54 C55 Fe5 -75.3(6) . . . . ?
Lu2 C54 C55 C56 -133.6(8) . . . . ?
Lu2 C54 C58 Fe5 73.9(6) . . . . ?
Lu2 C54 C58 C57 132.6(8) . . . . ?
Lu2 C59 C60 Fe6 -75.3(6) . . . . ?
Lu2 C59 C60 C61 -134.9(8) . . . . ?
Lu2 C59 C63 Fe6 74.9(7) . . . . ?
Lu2 C59 C63 C62 133.5(8) . . . . ?
Lu2 C64 C65 Fe6 72.7(6) . . . . ?
Lu2 C64 C65 C66 131.2(8) . . . . ?
Lu2 C64 C68 Fe6 -76.7(6) . . . . ?
Lu2 C64 C68 C67 -135.0(8) . . . . ?
Fe4 C39 C40 C41 -59.0(8) . . . . ?
Fe4 C39 C43 C42 57.2(8) . . . . ?
Fe4 C40 C41 C42 -58.9(7) . . . . ?
Fe4 C41 C42 C43 -60.1(7) . . . . ?
Fe4 C42 C43 C39 -58.4(7) . . . . ?
Fe4 C44 C45 C46 57.8(8) . . . . ?
Fe4 C44 C48 C47 -58.7(8) . . . . ?
Fe4 C45 C46 C47 60.2(7) . . . . ?
Fe4 C46 C47 C48 58.9(7) . . . . ?
Fe4 C47 C48 C44 59.9(8) . . . . ?
Fe5 C49 C50 C51 -58.0(8) . . . . ?
Fe5 C49 C53 C52 58.9(8) . . . . ?
Fe5 C50 C51 C52 -59.2(8) . . . . ?
Fe5 C51 C52 C53 -59.1(7) . . . . ?
Fe5 C52 C53 C49 -60.1(8) . . . . ?
Fe5 C54 C55 C56 -58.3(8) . . . . ?
Fe5 C54 C58 C57 58.7(8) . . . . ?
Fe5 C55 C56 C57 -59.8(8) . . . . ?
Fe5 C56 C57 C58 -58.9(8) . . . . ?
Fe5 C57 C58 C54 -59.2(8) . . . . ?
Fe6 C59 C60 C61 -59.6(8) . . . . ?
Fe6 C59 C63 C62 58.5(8) . . . . ?
Fe6 C60 C61 C62 -58.7(8) . . . . ?
Fe6 C61 C62 C63 -59.4(7) . . . . ?
Fe6 C62 C63 C59 -59.2(8) . . . . ?
Fe6 C64 C65 C66 58.5(8) . . . . ?
Fe6 C64 C68 C67 -58.3(8) . . . . ?
Fe6 C65 C66 C67 59.6(7) . . . . ?
Fe6 C66 C67 C68 59.1(7) . . . . ?
Fe6 C67 C68 C64 59.7(8) . . . . ?
O3 C69 C70 C71 -34.1(12) . . . . ?
O4 C73 C74 C75 -9.1(15) . . . . ?
C39 C40 C41 Fe4 59.9(8) . . . . ?
C39 C40 C41 C42 1.0(12) . . . . ?
C40 C39 C43 Fe4 -58.6(6) . . . . ?
C40 C39 C43 C42 -1.4(11) . . . . ?
C40 C41 C42 Fe4 58.2(7) . . . . ?
C40 C41 C42 C43 -1.8(12) . . . . ?
C41 C42 C43 Fe4 60.5(7) . . . . ?
C41 C42 C43 C39 2.1(12) . . . . ?
C43 C39 C40 Fe4 59.3(6) . . . . ?
C43 C39 C40 C41 0.2(11) . . . . ?
C44 C45 C46 Fe4 -59.0(8) . . . . ?
C44 C45 C46 C47 1.2(12) . . . . ?
C45 C44 C48 Fe4 58.4(7) . . . . ?
C45 C44 C48 C47 -0.4(12) . . . . ?
C45 C46 C47 Fe4 -60.2(7) . . . . ?
C45 C46 C47 C48 -1.3(12) . . . . ?
C46 C47 C48 Fe4 -58.8(7) . . . . ?
C46 C47 C48 C44 1.1(13) . . . . ?
C48 C44 C45 Fe4 -58.3(7) . . . . ?
C48 C44 C45 C46 -0.5(12) . . . . ?
C49 C50 C51 Fe5 59.0(8) . . . . ?
C49 C50 C51 C52 -0.2(13) . . . . ?
C50 C49 C53 Fe5 -59.0(7) . . . . ?
C50 C49 C53 C52 -0.1(12) . . . . ?
C50 C51 C52 Fe5 59.2(8) . . . . ?
C50 C51 C52 C53 0.1(12) . . . . ?
C51 C52 C53 Fe5 60.1(8) . . . . ?
C51 C52 C53 C49 0.0(12) . . . . ?
C53 C49 C50 Fe5 58.1(7) . . . . ?
C53 C49 C50 C51 0.2(12) . . . . ?
C54 C55 C56 Fe5 59.0(8) . . . . ?
C54 C55 C56 C57 -0.9(13) . . . . ?
C55 C54 C58 Fe5 -59.2(7) . . . . ?
C55 C54 C58 C57 -0.5(12) . . . . ?
C55 C56 C57 Fe5 59.4(8) . . . . ?
C55 C56 C57 C58 0.5(12) . . . . ?
C56 C57 C58 Fe5 59.2(8) . . . . ?
C56 C57 C58 C54 0.0(13) . . . . ?
C58 C54 C55 Fe5 59.1(7) . . . . ?
C58 C54 C55 C56 0.8(12) . . . . ?
C59 C60 C61 Fe6 59.7(8) . . . . ?
C59 C60 C61 C62 1.1(13) . . . . ?
C60 C59 C63 Fe6 -58.9(7) . . . . ?
C60 C59 C63 C62 -0.4(12) . . . . ?
C60 C61 C62 Fe6 58.2(8) . . . . ?
C60 C61 C62 C63 -1.2(13) . . . . ?
C61 C62 C63 Fe6 60.2(8) . . . . ?
C61 C62 C63 C59 1.0(13) . . . . ?
C63 C59 C60 Fe6 59.2(7) . . . . ?
C63 C59 C60 C61 -0.4(13) . . . . ?
C64 C65 C66 Fe6 -59.7(7) . . . . ?
C64 C65 C66 C67 -0.1(12) . . . . ?
C65 C64 C68 Fe6 57.9(7) . . . . ?
C65 C64 C68 C67 -0.4(11) . . . . ?
C65 C66 C67 Fe6 -59.2(7) . . . . ?
C65 C66 C67 C68 -0.1(12) . . . . ?
C66 C67 C68 Fe6 -59.3(7) . . . . ?
C66 C67 C68 C64 0.3(12) . . . . ?
C68 C64 C65 Fe6 -58.2(7) . . . . ?
C68 C64 C65 C66 0.3(11) . . . . ?
C69 O3 C72 C71 -29.2(11) . . . . ?
C69 C70 C71 C72 16.0(12) . . . . ?
C70 C71 C72 O3 6.9(12) . . . . ?
C72 O3 C69 C70 40.0(11) . . . . ?
C73 O4 C76 C75 -41.6(13) . . . . ?
C73 C74 C75 C76 -15.0(15) . . . . ?
C74 C75 C76 O4 34.4(13) . . . . ?
C76 O4 C73 C74 31.7(14) . . . . ?
Li3 O3 C69 C70 -93.6(12) . . . . ?
Li3 O3 C72 C71 106.6(11) . . . . ?
Li3 C39 C40 Fe4 -167.5(14) . . . . ?
Li3 C39 C40 C41 133.5(13) . . . . ?
Li3 C39 C43 Fe4 150.5(7) . . . . ?
Li3 C39 C43 C42 -152.3(9) . . . . ?
Li3 C49 C50 Fe5 -168.5(13) . . . . ?
Li3 C49 C50 C51 133.6(13) . . . . ?
Li3 C49 C53 Fe5 151.6(7) . . . . ?
Li3 C49 C53 C52 -149.5(9) . . . . ?
Li3 C59 C60 Fe6 -164.7(12) . . . . ?
Li3 C59 C60 C61 135.7(12) . . . . ?
Li3 C59 C63 Fe6 150.2(8) . . . . ?
Li3 C59 C63 C62 -151.2(9) . . . . ?
Li4 O4 C73 C74 -107.8(13) . . . . ?
Li4 O4 C76 C75 100.6(12) . . . . ?
Li4 C44 C45 Fe4 152.0(8) . . . . ?
Li4 C44 C45 C46 -150.2(9) . . . . ?
Li4 C44 C48 Fe4 -159.9(11) . . . . ?
Li4 C44 C48 C47 141.4(11) . . . . ?
Li4 C54 C55 Fe5 -160.6(11) . . . . ?
Li4 C54 C55 C56 141.2(11) . . . . ?
Li4 C54 C58 Fe5 153.1(8) . . . . ?
Li4 C54 C58 C57 -148.3(9) . . . . ?
Li4 C64 C65 Fe6 150.8(8) . . . . ?
Li4 C64 C65 C66 -150.8(9) . . . . ?
Li4 C64 C68 Fe6 -161.3(12) . . . . ?
Li4 C64 C68 C67 140.3(11) . . . . ?
O5 C77 C78 C79 32.9(17) . . . . ?
O6 C81 C82 C83 33.0(13) . . . . ?
O7 C85 C86 C87 34.9(15) . . . . ?
O8 C89 C90 C91 -25(3) . . . . ?
C77 O5 C80 C79 -13.0(16) . . . . ?
C77 C78 C79 C80 -39.7(15) . . . . ?
C78 C79 C80 O5 33.1(14) . . . . ?
C80 O5 C77 C78 -12.9(18) . . . . ?
C81 O6 C84 C83 -4.7(14) . . . . ?
C81 C82 C83 C84 -35.0(13) . . . . ?
C82 C83 C84 O6 25.3(14) . . . . ?
C84 O6 C81 C82 -17.9(13) . . . . ?
C85 O7 C88 C87 13.1(15) . . . . ?
C85 C86 C87 C88 -26.7(17) . . . . ?
C86 C87 C88 O7 9.2(17) . . . . ?
C88 O7 C85 C86 -30.7(15) . . . . ?
C89 O8 C92 C91 -47(3) . . . . ?
C89 C90 C91 C92 -3(2) . . . . ?
C90 C91 C92 O8 31(2) . . . . ?
C90 C91 C92A O8 -32(2) . . . . ?
C91 C90 C89A O8 25(3) . . . . ?
C92 O8 C89 C90 44(3) . . . . ?
Li5 O5 C77 C78 162.6(13) . . . . ?
Li5 O5 C80 C79 171.7(13) . . . . ?
Li5 O6 C81 C82 143.3(12) . . . . ?
Li5 O6 C84 C83 -165.9(11) . . . . ?
Li5 O7 C85 C86 170.6(13) . . . . ?
Li5 O7 C88 C87 172.4(13) . . . . ?
Li5 O8 C89 C90 -170.7(14) . . . . ?
Li5 O8 C92 C91 165.0(15) . . . . ?
Li5 O8 C92A C91 -167.0(15) . . . . ?
Li5 O8 C89A C90 173.8(15) . . . . ?
O9 C93 C94 C95 18.5(13) . . . . ?
O10 C97 C98 C99 -29.9(13) . . . . ?
O11 C101 C102 C103 -3.5(15) . . . . ?
O12 C105 C106 C107 12(2) . . . . ?
O12 C105 C1B C1A 14(3) . . . . ?
O12 C108 C1A C1B -10(3) . . . . ?
C93 O9 C96 C95 -28.7(12) . . . . ?
C93 C94 C95 C96 -34.9(12) . . . . ?
C94 C95 C96 O9 38.9(11) . . . . ?
C96 O9 C93 C94 5.3(13) . . . . ?
C97 O10 C100 C99 15.7(13) . . . . ?
C97 C98 C99 C100 38.7(13) . . . . ?
C98 C99 C100 O10 -34.4(14) . . . . ?
C100 O10 C97 C98 8.8(13) . . . . ?
C101 O11 C104 C103 -33.9(12) . . . . ?
C101 C102 C103 C104 -16.3(15) . . . . ?
C102 C103 C104 O11 30.8(14) . . . . ?
C104 O11 C101 C102 23.5(13) . . . . ?
C105 O12 C108 C107 -13.5(17) . . . . ?
C105 O12 C108 C1A 19(2) . . . . ?
C105 C106 C107 C108 -20(3) . . . . ?
C106 C107 C108 O12 21(2) . . . . ?
C108 O12 C105 C106 1.8(18) . . . . ?
C108 O12 C105 C1B -21(2) . . . . ?
C108 C1A C1B C105 -3(4) . . . . ?
Li6 O9 C93 C94 179.3(10) . . . . ?
Li6 O9 C96 C95 158.1(11) . . . . ?
Li6 O10 C97 C98 -166.7(10) . . . . ?
Li6 O10 C100 C99 -169.8(11) . . . . ?
Li6 O11 C101 C102 -175.4(10) . . . . ?
Li6 O11 C104 C103 167.7(10) . . . . ?
Li6 O12 C105 C106 -170.0(15) . . . . ?
Li6 O12 C105 C1B 167.5(19) . . . . ?
Li6 O12 C108 C107 157.7(15) . . . . ?
Li6 O12 C108 C1A -169.5(19) . . . . ?
C92A O8 C89A C90 -44(3) . . . . ?
C89A O8 C92A C91 48(3) . . . . ?
C89A C90 C91 C92A 4(2) . . . . ?
